data_4315528
loop_
_publ_author_name
'Keith Izod'
'John Stewart'
'Ewan R. Clark'
'William Clegg'
'Ross W. Harrington'

_publ_section_title
;
 Germanium(II) and Tin(II) Complexes of a Sterically Demanding Phosphanide
 Ligand
;
_journal_name_full 'Inorganic Chemistry'
_journal_page_first 4698
_journal_page_last 4707
_journal_paper_doi 10.1021/ic1003534
_journal_volume 49
_journal_year 2010
_chemical_formula_moiety 'C52 H96 Ge2 P4 Si8, C4 H10 O'
_chemical_formula_sum 'C56 H106 Ge2 O P4 Si8'
_chemical_formula_weight 1289.19
_chemical_name_systematic
;
 ?
;
_space_group_IT_number 19
_symmetry_cell_setting orthorhombic
_symmetry_space_group_name_Hall 'P 2ac 2ab'
_symmetry_space_group_name_H-M 'P 21 21 21'
_atom_sites_solution_hydrogens geom
_atom_sites_solution_primary direct
_atom_sites_solution_secondary difmap
_audit_creation_method SHELXL-97
_cell_angle_alpha 90.00
_cell_angle_beta 90.00
_cell_angle_gamma 90.00
_cell_formula_units_Z 8
_cell_length_a 21.4695(13)
_cell_length_b 22.5652(13)
_cell_length_c 29.9365(18)
_cell_measurement_reflns_used 9213
_cell_measurement_temperature 150(2)
_cell_measurement_theta_max 28.26
_cell_measurement_theta_min 2.60
_cell_volume 14503.1(15)
_computing_cell_refinement 'Bruker SAINT'
_computing_data_collection 'Bruker SMART'
_computing_data_reduction 'Bruker SAINT'
_computing_molecular_graphics 'Bruker SHELXTL'
_computing_publication_material 'Bruker SHELXTL and local programs'
_computing_structure_refinement 'Bruker SHELXTL'
_computing_structure_solution 'Bruker SHELXTL'
_diffrn_ambient_temperature 150(2)
_diffrn_measured_fraction_theta_full 0.985
_diffrn_measured_fraction_theta_max 0.985
_diffrn_measurement_device_type 'Bruker SMART 1K CCD diffractometer'
_diffrn_measurement_method 'thin-slice \w scans'
_diffrn_radiation_monochromator graphite
_diffrn_radiation_source 'sealed tube'
_diffrn_radiation_type MoK\a
_diffrn_radiation_wavelength 0.71073
_diffrn_reflns_av_R_equivalents 0.0649
_diffrn_reflns_av_sigmaI/netI 0.0699
_diffrn_reflns_limit_h_max 28
_diffrn_reflns_limit_h_min -28
_diffrn_reflns_limit_k_max 30
_diffrn_reflns_limit_k_min -29
_diffrn_reflns_limit_l_max 39
_diffrn_reflns_limit_l_min -39
_diffrn_reflns_number 130441
_diffrn_reflns_theta_full 28.37
_diffrn_reflns_theta_max 28.37
_diffrn_reflns_theta_min 1.17
_diffrn_standards_number 0
_exptl_absorpt_coefficient_mu 1.082
_exptl_absorpt_correction_T_max 0.671
_exptl_absorpt_correction_T_min 0.614
_exptl_absorpt_correction_type multi-scan
_exptl_absorpt_process_details SADABS
_exptl_crystal_colour orange
_exptl_crystal_density_diffrn 1.181
_exptl_crystal_density_method 'not measured'
_exptl_crystal_description block
_exptl_crystal_F_000 5488
_exptl_crystal_size_max 0.50
_exptl_crystal_size_mid 0.50
_exptl_crystal_size_min 0.40
_refine_diff_density_max 1.425
_refine_diff_density_min -0.590
_refine_diff_density_rms 0.116
_refine_ls_abs_structure_details 'Flack H D (1983), Acta Cryst. A39, 876-881'
_refine_ls_abs_structure_Flack 0.513(6)
_refine_ls_extinction_method none
_refine_ls_goodness_of_fit_ref 1.140
_refine_ls_hydrogen_treatment constr
_refine_ls_matrix_type full
_refine_ls_number_parameters 1332
_refine_ls_number_reflns 35168
_refine_ls_number_restraints 0
_refine_ls_restrained_S_all 1.140
_refine_ls_R_factor_all 0.0931
_refine_ls_R_factor_gt 0.0507
_refine_ls_shift/su_max 0.003
_refine_ls_shift/su_mean 0.000
_refine_ls_structure_factor_coef Fsqd
_refine_ls_weighting_details 'calc w=1/[\s^2^(Fo^2^)+(0.0413P)^2^+13.8574P] where P=(Fo^2^+2Fc^2^)/3'
_refine_ls_weighting_scheme calc
_refine_ls_wR_factor_gt 0.1014
_refine_ls_wR_factor_ref 0.1208
_reflns_number_gt 26086
_reflns_number_total 35168
_reflns_threshold_expression I>2\s(I)
_cod_data_source_file ic1003534_si_001_4.cif
_cod_data_source_block ki282_compound_18.Et2O
_cod_database_code 4315528

loop_
_symmetry_equiv_pos_as_xyz
'x, y, z'
'-x+1/2, -y, z+1/2'
'-x, y+1/2, -z+1/2'
'x+1/2, -y+1/2, -z'

loop_
_atom_site_label
_atom_site_type_symbol
_atom_site_fract_x
_atom_site_fract_y
_atom_site_fract_z
_atom_site_U_iso_or_equiv
_atom_site_adp_type
_atom_site_occupancy
_atom_site_symmetry_multiplicity
_atom_site_calc_flag
_atom_site_refinement_flags
_atom_site_disorder_assembly
_atom_site_disorder_group
Ge1 Ge 0.77347(2) 0.44319(2) 0.465931(16) 0.01695(10) Uani 1 1 d . . .
Ge2 Ge 0.69078(2) 0.57554(2) 0.465718(16) 0.01776(10) Uani 1 1 d . . .
Ge3 Ge 0.20862(2) 0.44389(2) 0.216768(15) 0.01480(9) Uani 1 1 d . . .
Ge4 Ge 0.29092(2) 0.57650(2) 0.216839(15) 0.01513(10) Uani 1 1 d . . .
P1 P 0.79708(6) 0.38204(5) 0.52994(4) 0.0184(2) Uani 1 1 d . . .
P2 P 0.67005(6) 0.47404(5) 0.49004(4) 0.0161(2) Uani 1 1 d . . .
P3 P 0.66578(6) 0.63644(5) 0.52959(4) 0.0193(2) Uani 1 1 d . . .
P4 P 0.79604(5) 0.54555(5) 0.48611(4) 0.0162(2) Uani 1 1 d . . .
P5 P 0.32063(6) 0.63582(5) 0.28045(4) 0.0175(2) Uani 1 1 d . . .
P6 P 0.18824(5) 0.54507(5) 0.24207(4) 0.0155(2) Uani 1 1 d . . .
P7 P 0.31433(5) 0.47388(5) 0.23610(4) 0.0139(2) Uani 1 1 d . . .
P8 P 0.18828(5) 0.38237(5) 0.28114(4) 0.0159(2) Uani 1 1 d . . .
Si1 Si 0.88340(6) 0.28963(6) 0.47184(5) 0.0252(3) Uani 1 1 d . . .
Si2 Si 0.91969(7) 0.33530(6) 0.57006(5) 0.0242(3) Uani 1 1 d . . .
Si3 Si 0.52442(6) 0.46351(6) 0.47850(5) 0.0233(3) Uani 1 1 d . . .
Si4 Si 0.61115(7) 0.43495(6) 0.39490(5) 0.0270(3) Uani 1 1 d . . .
Si5 Si 0.53460(7) 0.66975(6) 0.56683(5) 0.0249(3) Uani 1 1 d . . .
Si6 Si 0.57368(7) 0.72432(7) 0.47243(5) 0.0299(3) Uani 1 1 d . . .
Si7 Si 0.84140(7) 0.58307(7) 0.38709(5) 0.0316(3) Uani 1 1 d . . .
Si8 Si 0.93613(6) 0.53643(6) 0.46152(5) 0.0275(3) Uani 1 1 d . . .
Si9 Si 0.40303(6) 0.72778(6) 0.21879(5) 0.0225(3) Uani 1 1 d . . .
Si10 Si 0.45151(6) 0.67738(6) 0.31221(4) 0.0210(3) Uani 1 1 d . . .
Si11 Si 0.12967(7) 0.58590(7) 0.14720(5) 0.0308(3) Uani 1 1 d . . .
Si12 Si 0.04392(6) 0.54451(6) 0.22819(5) 0.0241(3) Uani 1 1 d . . .
Si13 Si 0.45604(6) 0.47759(6) 0.21324(5) 0.0269(3) Uani 1 1 d . . .
Si14 Si 0.36084(7) 0.43859(7) 0.13644(5) 0.0306(3) Uani 1 1 d . . .
Si15 Si 0.09599(7) 0.29189(6) 0.22611(5) 0.0244(3) Uani 1 1 d . . .
Si16 Si 0.06573(6) 0.33861(6) 0.32467(5) 0.0222(3) Uani 1 1 d . . .
O1 O 0.7348(2) 0.5031(2) 0.74136(15) 0.0515(12) Uani 1 1 d . . .
O2 O 0.21418(18) 0.48732(18) 0.49073(13) 0.0404(10) Uani 1 1 d . . .
C1 C 0.8760(2) 0.34950(19) 0.51558(15) 0.0188(10) Uani 1 1 d . . .
H1A H 0.8989 0.3837 0.5021 0.023 Uiso 1 1 calc R . .
C2 C 0.9686(3) 0.2740(2) 0.4627(2) 0.0394(14) Uani 1 1 d . . .
H2A H 0.9734 0.2459 0.4380 0.059 Uiso 1 1 calc R . .
H2B H 0.9864 0.2570 0.4899 0.059 Uiso 1 1 calc R . .
H2C H 0.9902 0.3110 0.4554 0.059 Uiso 1 1 calc R . .
C3 C 0.8531(3) 0.3127(2) 0.41589(17) 0.0345(13) Uani 1 1 d . . .
H3A H 0.8669 0.2843 0.3932 0.052 Uiso 1 1 calc R . .
H3B H 0.8690 0.3522 0.4085 0.052 Uiso 1 1 calc R . .
H3C H 0.8074 0.3137 0.4167 0.052 Uiso 1 1 calc R . .
C4 C 0.8457(3) 0.2174(2) 0.48639(19) 0.0320(12) Uani 1 1 d . . .
H4A H 0.8663 0.1853 0.4700 0.048 Uiso 1 1 calc R . .
H4B H 0.8015 0.2188 0.4782 0.048 Uiso 1 1 calc R . .
H4C H 0.8496 0.2104 0.5186 0.048 Uiso 1 1 calc R . .
C5 C 0.8932(3) 0.3843(3) 0.61648(17) 0.0385(14) Uani 1 1 d . . .
H5A H 0.9180 0.3762 0.6433 0.058 Uiso 1 1 calc R . .
H5B H 0.8492 0.3767 0.6228 0.058 Uiso 1 1 calc R . .
H5C H 0.8987 0.4259 0.6078 0.058 Uiso 1 1 calc R . .
C6 C 1.0048(3) 0.3501(3) 0.5633(2) 0.0443(15) Uani 1 1 d . . .
H6A H 1.0261 0.3430 0.5918 0.067 Uiso 1 1 calc R . .
H6B H 1.0111 0.3914 0.5542 0.067 Uiso 1 1 calc R . .
H6C H 1.0220 0.3237 0.5404 0.067 Uiso 1 1 calc R . .
C7 C 0.9109(3) 0.2572(2) 0.59012(19) 0.0380(14) Uani 1 1 d . . .
H7A H 0.9288 0.2535 0.6201 0.057 Uiso 1 1 calc R . .
H7B H 0.9326 0.2303 0.5697 0.057 Uiso 1 1 calc R . .
H7C H 0.8666 0.2468 0.5911 0.057 Uiso 1 1 calc R . .
C8 C 0.7426(2) 0.3200(2) 0.52024(16) 0.0225(10) Uani 1 1 d . . .
C9 C 0.7099(2) 0.3108(2) 0.48071(18) 0.0280(11) Uani 1 1 d . . .
H9A H 0.7179 0.3355 0.4557 0.034 Uiso 1 1 calc R . .
C10 C 0.6655(3) 0.2657(2) 0.4772(2) 0.0400(14) Uani 1 1 d . . .
H10A H 0.6425 0.2609 0.4503 0.048 Uiso 1 1 calc R . .
C11 C 0.6552(3) 0.2286(3) 0.5126(3) 0.0519(18) Uani 1 1 d . . .
H11A H 0.6253 0.1977 0.5102 0.062 Uiso 1 1 calc R . .
C12 C 0.6884(3) 0.2362(2) 0.5520(2) 0.0426(15) Uani 1 1 d . . .
H12A H 0.6817 0.2100 0.5763 0.051 Uiso 1 1 calc R . .
C13 C 0.7311(3) 0.2819(2) 0.55582(19) 0.0315(12) Uani 1 1 d . . .
H13A H 0.7529 0.2873 0.5831 0.038 Uiso 1 1 calc R . .
C14 C 0.6053(2) 0.4395(2) 0.45842(14) 0.0196(10) Uani 1 1 d . . .
H14A H 0.6075 0.3970 0.4678 0.023 Uiso 1 1 calc R . .
C15 C 0.4747(2) 0.3958(2) 0.48173(19) 0.0370(14) Uani 1 1 d . . .
H15A H 0.4324 0.4070 0.4906 0.056 Uiso 1 1 calc R . .
H15B H 0.4921 0.3684 0.5038 0.056 Uiso 1 1 calc R . .
H15C H 0.4735 0.3764 0.4524 0.056 Uiso 1 1 calc R . .
C16 C 0.4893(2) 0.5199(2) 0.44024(19) 0.0361(13) Uani 1 1 d . . .
H16A H 0.4488 0.5324 0.4520 0.054 Uiso 1 1 calc R . .
H16B H 0.4837 0.5025 0.4105 0.054 Uiso 1 1 calc R . .
H16C H 0.5170 0.5543 0.4382 0.054 Uiso 1 1 calc R . .
C17 C 0.5209(2) 0.4983(2) 0.53517(19) 0.0311(12) Uani 1 1 d . . .
H17A H 0.4790 0.5141 0.5404 0.047 Uiso 1 1 calc R . .
H17B H 0.5513 0.5307 0.5369 0.047 Uiso 1 1 calc R . .
H17C H 0.5306 0.4685 0.5579 0.047 Uiso 1 1 calc R . .
C18 C 0.5418(3) 0.3925(3) 0.37354(19) 0.0414(15) Uani 1 1 d . . .
H18A H 0.5444 0.3890 0.3410 0.062 Uiso 1 1 calc R . .
H18B H 0.5035 0.4135 0.3817 0.062 Uiso 1 1 calc R . .
H18C H 0.5415 0.3528 0.3869 0.062 Uiso 1 1 calc R . .
C19 C 0.6139(3) 0.5081(2) 0.36613(18) 0.0388(14) Uani 1 1 d . . .
H19A H 0.6065 0.5026 0.3341 0.058 Uiso 1 1 calc R . .
H19B H 0.6549 0.5262 0.3706 0.058 Uiso 1 1 calc R . .
H19C H 0.5817 0.5341 0.3785 0.058 Uiso 1 1 calc R . .
C20 C 0.6789(3) 0.3899(2) 0.37468(17) 0.0344(13) Uani 1 1 d . . .
H20A H 0.6781 0.3878 0.3420 0.052 Uiso 1 1 calc R . .
H20B H 0.6762 0.3497 0.3870 0.052 Uiso 1 1 calc R . .
H20C H 0.7179 0.4085 0.3844 0.052 Uiso 1 1 calc R . .
C21 C 0.6564(2) 0.4538(2) 0.54823(15) 0.0205(10) Uani 1 1 d . . .
C22 C 0.6724(2) 0.4927(2) 0.58212(16) 0.0276(12) Uani 1 1 d . . .
H22A H 0.6868 0.5312 0.5746 0.033 Uiso 1 1 calc R . .
C23 C 0.6681(3) 0.4767(3) 0.62666(18) 0.0427(15) Uani 1 1 d . . .
H23A H 0.6816 0.5033 0.6493 0.051 Uiso 1 1 calc R . .
C24 C 0.6439(3) 0.4220(3) 0.6382(2) 0.0492(17) Uani 1 1 d . . .
H24A H 0.6399 0.4110 0.6687 0.059 Uiso 1 1 calc R . .
C25 C 0.6257(3) 0.3834(3) 0.6048(2) 0.0396(15) Uani 1 1 d . . .
H25A H 0.6083 0.3461 0.6125 0.048 Uiso 1 1 calc R . .
C26 C 0.6323(2) 0.3983(2) 0.56031(18) 0.0272(11) Uani 1 1 d . . .
H26A H 0.6206 0.3708 0.5378 0.033 Uiso 1 1 calc R . .
C27 C 0.5845(2) 0.6626(2) 0.51451(15) 0.0209(10) Uani 1 1 d . . .
H27A H 0.5661 0.6274 0.4990 0.025 Uiso 1 1 calc R . .
C28 C 0.4525(3) 0.6468(3) 0.5535(2) 0.0415(15) Uani 1 1 d . . .
H28A H 0.4391 0.6162 0.5746 0.062 Uiso 1 1 calc R . .
H28B H 0.4508 0.6311 0.5230 0.062 Uiso 1 1 calc R . .
H28C H 0.4249 0.6813 0.5559 0.062 Uiso 1 1 calc R . .
C29 C 0.5337(3) 0.7481(2) 0.5881(2) 0.0444(16) Uani 1 1 d . . .
H29A H 0.5074 0.7504 0.6148 0.067 Uiso 1 1 calc R . .
H29B H 0.5170 0.7744 0.5650 0.067 Uiso 1 1 calc R . .
H29C H 0.5762 0.7603 0.5957 0.067 Uiso 1 1 calc R . .
C30 C 0.5641(3) 0.6242(3) 0.61467(18) 0.0390(14) Uani 1 1 d . . .
H30A H 0.5347 0.6270 0.6397 0.059 Uiso 1 1 calc R . .
H30B H 0.6049 0.6392 0.6241 0.059 Uiso 1 1 calc R . .
H30C H 0.5680 0.5828 0.6053 0.059 Uiso 1 1 calc R . .
C31 C 0.6036(3) 0.7022(3) 0.41584(18) 0.0419(15) Uani 1 1 d . . .
H31A H 0.5924 0.7327 0.3939 0.063 Uiso 1 1 calc R . .
H31B H 0.5850 0.6643 0.4071 0.063 Uiso 1 1 calc R . .
H31C H 0.6490 0.6982 0.4170 0.063 Uiso 1 1 calc R . .
C32 C 0.4880(3) 0.7397(3) 0.4653(2) 0.0494(17) Uani 1 1 d . . .
H32A H 0.4822 0.7705 0.4426 0.074 Uiso 1 1 calc R . .
H32B H 0.4705 0.7533 0.4937 0.074 Uiso 1 1 calc R . .
H32C H 0.4668 0.7034 0.4558 0.074 Uiso 1 1 calc R . .
C33 C 0.6108(3) 0.7965(2) 0.4883(2) 0.0409(15) Uani 1 1 d . . .
H33A H 0.5897 0.8290 0.4727 0.061 Uiso 1 1 calc R . .
H33B H 0.6549 0.7960 0.4797 0.061 Uiso 1 1 calc R . .
H33C H 0.6074 0.8023 0.5206 0.061 Uiso 1 1 calc R . .
C34 C 0.7172(2) 0.7011(2) 0.51952(17) 0.0255(11) Uani 1 1 d . . .
C35 C 0.7499(2) 0.7116(2) 0.4808(2) 0.0352(13) Uani 1 1 d . . .
H35A H 0.7442 0.6860 0.4559 0.042 Uiso 1 1 calc R . .
C36 C 0.7912(3) 0.7591(3) 0.4772(2) 0.0514(18) Uani 1 1 d . . .
H36A H 0.8135 0.7657 0.4503 0.062 Uiso 1 1 calc R . .
C37 C 0.7991(3) 0.7962(3) 0.5132(3) 0.059(2) Uani 1 1 d . . .
H37A H 0.8274 0.8284 0.5110 0.071 Uiso 1 1 calc R . .
C38 C 0.7664(3) 0.7873(3) 0.5526(3) 0.0560(19) Uani 1 1 d . . .
H38A H 0.7717 0.8135 0.5771 0.067 Uiso 1 1 calc R . .
C39 C 0.7259(3) 0.7397(2) 0.5556(2) 0.0377(14) Uani 1 1 d . . .
H39A H 0.7036 0.7332 0.5826 0.045 Uiso 1 1 calc R . .
C40 C 0.8585(2) 0.5742(2) 0.44931(15) 0.0212(10) Uani 1 1 d . . .
H40A H 0.8650 0.6158 0.4599 0.025 Uiso 1 1 calc R . .
C41 C 0.8090(3) 0.5155(3) 0.36031(18) 0.0480(16) Uani 1 1 d . . .
H41A H 0.8038 0.5225 0.3282 0.072 Uiso 1 1 calc R . .
H41B H 0.7685 0.5062 0.3737 0.072 Uiso 1 1 calc R . .
H41C H 0.8376 0.4822 0.3649 0.072 Uiso 1 1 calc R . .
C42 C 0.9158(3) 0.6036(3) 0.3576(2) 0.0557(19) Uani 1 1 d . . .
H42A H 0.9073 0.6094 0.3257 0.084 Uiso 1 1 calc R . .
H42B H 0.9463 0.5717 0.3613 0.084 Uiso 1 1 calc R . .
H42C H 0.9324 0.6403 0.3703 0.084 Uiso 1 1 calc R . .
C43 C 0.7870(3) 0.6454(3) 0.37473(19) 0.0452(16) Uani 1 1 d . . .
H43A H 0.7848 0.6515 0.3424 0.068 Uiso 1 1 calc R . .
H43B H 0.8022 0.6816 0.3892 0.068 Uiso 1 1 calc R . .
H43C H 0.7455 0.6357 0.3862 0.068 Uiso 1 1 calc R . .
C44 C 0.9470(3) 0.4707(2) 0.42438(19) 0.0365(13) Uani 1 1 d . . .
H44A H 0.9867 0.4513 0.4315 0.055 Uiso 1 1 calc R . .
H44B H 0.9473 0.4836 0.3931 0.055 Uiso 1 1 calc R . .
H44C H 0.9128 0.4426 0.4291 0.055 Uiso 1 1 calc R . .
C45 C 1.0007(3) 0.5912(3) 0.4551(2) 0.0479(17) Uani 1 1 d . . .
H45A H 1.0401 0.5730 0.4644 0.072 Uiso 1 1 calc R . .
H45B H 0.9923 0.6259 0.4738 0.072 Uiso 1 1 calc R . .
H45C H 1.0037 0.6034 0.4238 0.072 Uiso 1 1 calc R . .
C46 C 0.9446(2) 0.5089(2) 0.52010(18) 0.0351(13) Uani 1 1 d . . .
H46A H 0.9838 0.4870 0.5230 0.053 Uiso 1 1 calc R . .
H46B H 0.9097 0.4826 0.5273 0.053 Uiso 1 1 calc R . .
H46C H 0.9446 0.5426 0.5407 0.053 Uiso 1 1 calc R . .
C47 C 0.8188(2) 0.57027(19) 0.54212(15) 0.0215(10) Uani 1 1 d . . .
C48 C 0.8415(2) 0.6276(2) 0.54932(17) 0.0273(11) Uani 1 1 d . . .
H48A H 0.8471 0.6537 0.5247 0.033 Uiso 1 1 calc R . .
C49 C 0.8556(2) 0.6465(2) 0.59197(18) 0.0329(13) Uani 1 1 d . . .
H49A H 0.8709 0.6856 0.5965 0.039 Uiso 1 1 calc R . .
C50 C 0.8477(3) 0.6092(3) 0.6280(2) 0.0462(16) Uani 1 1 d . . .
H50A H 0.8569 0.6225 0.6574 0.055 Uiso 1 1 calc R . .
C51 C 0.8262(3) 0.5518(3) 0.62086(18) 0.0374(13) Uani 1 1 d . . .
H51A H 0.8208 0.5256 0.6454 0.045 Uiso 1 1 calc R . .
C52 C 0.8128(2) 0.5327(2) 0.57811(17) 0.0291(12) Uani 1 1 d . . .
H52A H 0.7991 0.4931 0.5735 0.035 Uiso 1 1 calc R . .
C53 C 0.39846(19) 0.66623(18) 0.26173(14) 0.0146(9) Uani 1 1 d . . .
H53A H 0.4179 0.6318 0.2460 0.018 Uiso 1 1 calc R . .
C54 C 0.3669(3) 0.7062(3) 0.16410(17) 0.0369(14) Uani 1 1 d . . .
H54A H 0.3766 0.7363 0.1415 0.055 Uiso 1 1 calc R . .
H54B H 0.3216 0.7033 0.1677 0.055 Uiso 1 1 calc R . .
H54C H 0.3835 0.6678 0.1545 0.055 Uiso 1 1 calc R . .
C55 C 0.4868(2) 0.7433(3) 0.20610(19) 0.0374(14) Uani 1 1 d . . .
H55A H 0.4896 0.7719 0.1815 0.056 Uiso 1 1 calc R . .
H55B H 0.5077 0.7064 0.1975 0.056 Uiso 1 1 calc R . .
H55C H 0.5071 0.7598 0.2327 0.056 Uiso 1 1 calc R . .
C56 C 0.3669(3) 0.7997(2) 0.23658(18) 0.0304(12) Uani 1 1 d . . .
H56A H 0.3789 0.8310 0.2156 0.046 Uiso 1 1 calc R . .
H56B H 0.3814 0.8100 0.2666 0.046 Uiso 1 1 calc R . .
H56C H 0.3214 0.7956 0.2368 0.046 Uiso 1 1 calc R . .
C57 C 0.4278(3) 0.6309(2) 0.36007(17) 0.0349(13) Uani 1 1 d . . .
H57A H 0.4582 0.6352 0.3843 0.052 Uiso 1 1 calc R . .
H57B H 0.4259 0.5893 0.3507 0.052 Uiso 1 1 calc R . .
H57C H 0.3867 0.6435 0.3706 0.052 Uiso 1 1 calc R . .
C58 C 0.4514(3) 0.7560(2) 0.33196(18) 0.0377(14) Uani 1 1 d . . .
H58A H 0.4778 0.7596 0.3585 0.057 Uiso 1 1 calc R . .
H58B H 0.4088 0.7680 0.3394 0.057 Uiso 1 1 calc R . .
H58C H 0.4676 0.7818 0.3083 0.057 Uiso 1 1 calc R . .
C59 C 0.5334(2) 0.6565(2) 0.29709(19) 0.0344(13) Uani 1 1 d . . .
H59A H 0.5551 0.6418 0.3237 0.052 Uiso 1 1 calc R . .
H59B H 0.5553 0.6914 0.2855 0.052 Uiso 1 1 calc R . .
H59C H 0.5327 0.6254 0.2742 0.052 Uiso 1 1 calc R . .
C60 C 0.2664(2) 0.69856(19) 0.27464(17) 0.0240(11) Uani 1 1 d . . .
C61 C 0.2596(3) 0.7351(2) 0.3119(2) 0.0386(14) Uani 1 1 d . . .
H61A H 0.2850 0.7291 0.3375 0.046 Uiso 1 1 calc R . .
C62 C 0.2153(3) 0.7805(3) 0.3116(3) 0.061(2) Uani 1 1 d . . .
H62A H 0.2118 0.8060 0.3368 0.073 Uiso 1 1 calc R . .
C63 C 0.1771(3) 0.7887(3) 0.2760(3) 0.062(2) Uani 1 1 d . . .
H63A H 0.1464 0.8190 0.2768 0.074 Uiso 1 1 calc R . .
C64 C 0.1829(3) 0.7531(3) 0.2387(3) 0.056(2) Uani 1 1 d . . .
H64A H 0.1565 0.7589 0.2135 0.067 Uiso 1 1 calc R . .
C65 C 0.2277(3) 0.7087(2) 0.2383(2) 0.0377(14) Uani 1 1 d . . .
H65A H 0.2319 0.6845 0.2125 0.045 Uiso 1 1 calc R . .
C66 C 0.1223(2) 0.5773(2) 0.21048(16) 0.0222(10) Uani 1 1 d . . .
H66A H 0.1203 0.6191 0.2215 0.027 Uiso 1 1 calc R . .
C67 C 0.1926(3) 0.6388(3) 0.1302(2) 0.0506(18) Uani 1 1 d . . .
H67A H 0.1938 0.6417 0.0976 0.076 Uiso 1 1 calc R . .
H67B H 0.2328 0.6245 0.1412 0.076 Uiso 1 1 calc R . .
H67C H 0.1839 0.6780 0.1430 0.076 Uiso 1 1 calc R . .
C68 C 0.0559(3) 0.6208(3) 0.1256(2) 0.0418(15) Uani 1 1 d . . .
H68A H 0.0594 0.6270 0.0933 0.063 Uiso 1 1 calc R . .
H68B H 0.0493 0.6590 0.1404 0.063 Uiso 1 1 calc R . .
H68C H 0.0205 0.5946 0.1318 0.063 Uiso 1 1 calc R . .
C69 C 0.1420(3) 0.5154(3) 0.11642(18) 0.0461(16) Uani 1 1 d . . .
H69A H 0.1360 0.5222 0.0844 0.069 Uiso 1 1 calc R . .
H69B H 0.1120 0.4857 0.1269 0.069 Uiso 1 1 calc R . .
H69C H 0.1845 0.5011 0.1218 0.069 Uiso 1 1 calc R . .
C70 C -0.0154(3) 0.6055(3) 0.2294(2) 0.0402(15) Uani 1 1 d . . .
H70A H -0.0558 0.5893 0.2386 0.060 Uiso 1 1 calc R . .
H70B H -0.0191 0.6229 0.1995 0.060 Uiso 1 1 calc R . .
H70C H -0.0022 0.6360 0.2506 0.060 Uiso 1 1 calc R . .
C71 C 0.0418(2) 0.5124(2) 0.28550(18) 0.0315(12) Uani 1 1 d . . .
H71A H 0.0023 0.4916 0.2900 0.047 Uiso 1 1 calc R . .
H71B H 0.0457 0.5442 0.3076 0.047 Uiso 1 1 calc R . .
H71C H 0.0764 0.4844 0.2891 0.047 Uiso 1 1 calc R . .
C72 C 0.0208(3) 0.4828(2) 0.1900(2) 0.0408(14) Uani 1 1 d . . .
H72A H -0.0157 0.4624 0.2022 0.061 Uiso 1 1 calc R . .
H72B H 0.0554 0.4546 0.1873 0.061 Uiso 1 1 calc R . .
H72C H 0.0107 0.4989 0.1605 0.061 Uiso 1 1 calc R . .
C73 C 0.1733(2) 0.5653(2) 0.30061(15) 0.0202(10) Uani 1 1 d . . .
C74 C 0.1497(2) 0.6207(2) 0.31216(18) 0.0302(12) Uani 1 1 d . . .
H74A H 0.1395 0.6485 0.2895 0.036 Uiso 1 1 calc R . .
C75 C 0.1411(3) 0.6354(3) 0.3569(2) 0.0475(17) Uani 1 1 d . . .
H75A H 0.1239 0.6729 0.3645 0.057 Uiso 1 1 calc R . .
C76 C 0.1571(3) 0.5963(3) 0.3901(2) 0.0461(17) Uani 1 1 d . . .
H76A H 0.1520 0.6073 0.4205 0.055 Uiso 1 1 calc R . .
C77 C 0.1803(3) 0.5416(3) 0.37945(17) 0.0365(14) Uani 1 1 d . . .
H77A H 0.1911 0.5143 0.4024 0.044 Uiso 1 1 calc R . .
C78 C 0.1880(2) 0.5262(2) 0.33435(16) 0.0266(11) Uani 1 1 d . . .
H78A H 0.2037 0.4881 0.3270 0.032 Uiso 1 1 calc R . .
C79 C 0.3763(2) 0.4442(2) 0.19898(15) 0.0192(9) Uani 1 1 d . . .
H79A H 0.3803 0.4019 0.2086 0.023 Uiso 1 1 calc R . .
C80 C 0.5167(3) 0.4192(3) 0.2058(3) 0.068(2) Uani 1 1 d . . .
H80A H 0.5579 0.4378 0.2040 0.101 Uiso 1 1 calc R . .
H80B H 0.5085 0.3971 0.1782 0.101 Uiso 1 1 calc R . .
H80C H 0.5156 0.3919 0.2313 0.101 Uiso 1 1 calc R . .
C81 C 0.4715(3) 0.5433(3) 0.1769(2) 0.0496(17) Uani 1 1 d . . .
H81A H 0.5074 0.5652 0.1886 0.074 Uiso 1 1 calc R . .
H81B H 0.4348 0.5692 0.1768 0.074 Uiso 1 1 calc R . .
H81C H 0.4803 0.5300 0.1464 0.074 Uiso 1 1 calc R . .
C82 C 0.4653(2) 0.5041(2) 0.27160(17) 0.0289(12) Uani 1 1 d . . .
H82A H 0.5055 0.5243 0.2747 0.043 Uiso 1 1 calc R . .
H82B H 0.4636 0.4703 0.2921 0.043 Uiso 1 1 calc R . .
H82C H 0.4316 0.5318 0.2788 0.043 Uiso 1 1 calc R . .
C83 C 0.4336(3) 0.4134(3) 0.1071(2) 0.056(2) Uani 1 1 d . . .
H83A H 0.4264 0.4130 0.0748 0.084 Uiso 1 1 calc R . .
H83B H 0.4445 0.3735 0.1172 0.084 Uiso 1 1 calc R . .
H83C H 0.4678 0.4407 0.1140 0.084 Uiso 1 1 calc R . .
C84 C 0.3021(3) 0.3801(3) 0.12272(19) 0.0461(16) Uani 1 1 d . . .
H84A H 0.2980 0.3768 0.0902 0.069 Uiso 1 1 calc R . .
H84B H 0.2618 0.3909 0.1357 0.069 Uiso 1 1 calc R . .
H84C H 0.3158 0.3421 0.1350 0.069 Uiso 1 1 calc R . .
C85 C 0.3336(4) 0.5091(3) 0.10984(19) 0.0577(19) Uani 1 1 d . . .
H85A H 0.3270 0.5026 0.0778 0.087 Uiso 1 1 calc R . .
H85B H 0.3651 0.5400 0.1141 0.087 Uiso 1 1 calc R . .
H85C H 0.2944 0.5216 0.1237 0.087 Uiso 1 1 calc R . .
C86 C 0.3365(2) 0.44961(19) 0.29241(14) 0.0172(9) Uani 1 1 d . . .
C87 C 0.3279(2) 0.4873(2) 0.32818(16) 0.0234(11) Uani 1 1 d . . .
H87A H 0.3128 0.5263 0.3231 0.028 Uiso 1 1 calc R . .
C88 C 0.3409(2) 0.4690(3) 0.37161(18) 0.0340(13) Uani 1 1 d . . .
H88A H 0.3346 0.4950 0.3961 0.041 Uiso 1 1 calc R . .
C89 C 0.3634(3) 0.4115(3) 0.37846(19) 0.0376(14) Uani 1 1 d . . .
H89A H 0.3715 0.3981 0.4080 0.045 Uiso 1 1 calc R . .
C90 C 0.3736(2) 0.3747(2) 0.3432(2) 0.0349(14) Uani 1 1 d . . .
H90A H 0.3906 0.3364 0.3480 0.042 Uiso 1 1 calc R . .
C91 C 0.3596(2) 0.3932(2) 0.30062(18) 0.0273(12) Uani 1 1 d . . .
H91A H 0.3657 0.3667 0.2763 0.033 Uiso 1 1 calc R . .
C92 C 0.1073(2) 0.35186(19) 0.26954(15) 0.0177(9) Uani 1 1 d . . .
H92A H 0.0847 0.3866 0.2566 0.021 Uiso 1 1 calc R . .
C93 C 0.1355(3) 0.2197(2) 0.23869(18) 0.0302(12) Uani 1 1 d . . .
H93A H 0.1205 0.1893 0.2180 0.045 Uiso 1 1 calc R . .
H93B H 0.1260 0.2078 0.2694 0.045 Uiso 1 1 calc R . .
H93C H 0.1806 0.2244 0.2353 0.045 Uiso 1 1 calc R . .
C94 C 0.1212(3) 0.3160(3) 0.16942(17) 0.0388(14) Uani 1 1 d . . .
H94A H 0.1099 0.2856 0.1475 0.058 Uiso 1 1 calc R . .
H94B H 0.1665 0.3217 0.1692 0.058 Uiso 1 1 calc R . .
H94C H 0.1006 0.3534 0.1618 0.058 Uiso 1 1 calc R . .
C95 C 0.0105(2) 0.2755(3) 0.22158(19) 0.0399(14) Uani 1 1 d . . .
H95A H 0.0038 0.2443 0.1993 0.060 Uiso 1 1 calc R . .
H95B H -0.0118 0.3114 0.2124 0.060 Uiso 1 1 calc R . .
H95C H -0.0053 0.2621 0.2506 0.060 Uiso 1 1 calc R . .
C96 C -0.0199(2) 0.3537(3) 0.3193(2) 0.0412(15) Uani 1 1 d . . .
H96A H -0.0395 0.3514 0.3488 0.062 Uiso 1 1 calc R . .
H96B H -0.0388 0.3242 0.2994 0.062 Uiso 1 1 calc R . .
H96C H -0.0262 0.3934 0.3068 0.062 Uiso 1 1 calc R . .
C97 C 0.0950(3) 0.3872(2) 0.37066(16) 0.0310(12) Uani 1 1 d . . .
H97A H 0.0714 0.3793 0.3980 0.046 Uiso 1 1 calc R . .
H97B H 0.0899 0.4289 0.3621 0.046 Uiso 1 1 calc R . .
H97C H 0.1392 0.3790 0.3759 0.046 Uiso 1 1 calc R . .
C98 C 0.0753(3) 0.2600(2) 0.34432(18) 0.0342(13) Uani 1 1 d . . .
H98A H 0.0575 0.2559 0.3743 0.051 Uiso 1 1 calc R . .
H98B H 0.1197 0.2499 0.3451 0.051 Uiso 1 1 calc R . .
H98C H 0.0537 0.2332 0.3237 0.051 Uiso 1 1 calc R . .
C99 C 0.2401(2) 0.3189(2) 0.26986(17) 0.0213(10) Uani 1 1 d . . .
C100 C 0.2530(2) 0.2817(2) 0.30614(19) 0.0311(12) Uani 1 1 d . . .
H10B H 0.2345 0.2896 0.3344 0.037 Uiso 1 1 calc R . .
C101 C 0.2926(3) 0.2332(3) 0.3013(2) 0.0499(17) Uani 1 1 d . . .
H10C H 0.2983 0.2066 0.3256 0.060 Uiso 1 1 calc R . .
C102 C 0.3232(3) 0.2237(3) 0.2618(3) 0.0545(19) Uani 1 1 d . . .
H10D H 0.3521 0.1921 0.2593 0.065 Uiso 1 1 calc R . .
C103 C 0.3121(3) 0.2602(3) 0.2257(2) 0.0453(16) Uani 1 1 d . . .
H10E H 0.3323 0.2531 0.1980 0.054 Uiso 1 1 calc R . .
C104 C 0.2707(2) 0.3078(2) 0.23018(19) 0.0314(12) Uani 1 1 d . . .
H10F H 0.2634 0.3330 0.2053 0.038 Uiso 1 1 calc R . .
C105 C 0.6382(3) 0.5508(4) 0.7458(3) 0.085(3) Uani 1 1 d . . .
H10G H 0.6181 0.5878 0.7550 0.127 Uiso 1 1 calc R . .
H10H H 0.6245 0.5184 0.7653 0.127 Uiso 1 1 calc R . .
H10I H 0.6268 0.5417 0.7148 0.127 Uiso 1 1 calc R . .
C106 C 0.7052(3) 0.5572(3) 0.7490(3) 0.0603(19) Uani 1 1 d . . .
H10J H 0.7197 0.5866 0.7268 0.072 Uiso 1 1 calc R . .
H10K H 0.7163 0.5719 0.7791 0.072 Uiso 1 1 calc R . .
C107 C 0.7993(3) 0.5048(4) 0.7472(2) 0.061(2) Uani 1 1 d . . .
H10L H 0.8091 0.5178 0.7780 0.073 Uiso 1 1 calc R . .
H10M H 0.8178 0.5338 0.7262 0.073 Uiso 1 1 calc R . .
C108 C 0.8264(4) 0.4452(4) 0.7392(3) 0.101(3) Uani 1 1 d . . .
H10N H 0.8719 0.4481 0.7385 0.152 Uiso 1 1 calc R . .
H10O H 0.8114 0.4299 0.7105 0.152 Uiso 1 1 calc R . .
H10P H 0.8137 0.4182 0.7632 0.152 Uiso 1 1 calc R . .
C109 C 0.1121(3) 0.4489(3) 0.4851(2) 0.0496(16) Uani 1 1 d . . .
H10Q H 0.0881 0.4122 0.4818 0.074 Uiso 1 1 calc R . .
H10R H 0.1052 0.4742 0.4590 0.074 Uiso 1 1 calc R . .
H10S H 0.0988 0.4697 0.5121 0.074 Uiso 1 1 calc R . .
C110 C 0.1805(3) 0.4341(3) 0.4887(2) 0.0431(15) Uani 1 1 d . . .
H11B H 0.1883 0.4102 0.5158 0.052 Uiso 1 1 calc R . .
H11C H 0.1938 0.4107 0.4623 0.052 Uiso 1 1 calc R . .
C111 C 0.2796(3) 0.4780(3) 0.4963(2) 0.0501(17) Uani 1 1 d . . .
H11D H 0.2963 0.4549 0.4709 0.060 Uiso 1 1 calc R . .
H11F H 0.2876 0.4555 0.5242 0.060 Uiso 1 1 calc R . .
C112 C 0.3103(3) 0.5368(3) 0.4985(3) 0.069(2) Uani 1 1 d . . .
H11E H 0.3549 0.5316 0.5044 0.103 Uiso 1 1 calc R . .
H11I H 0.2915 0.5603 0.5225 0.103 Uiso 1 1 calc R . .
H11G H 0.3048 0.5575 0.4700 0.103 Uiso 1 1 calc R . .

loop_
_atom_site_aniso_label
_atom_site_aniso_U_11
_atom_site_aniso_U_22
_atom_site_aniso_U_33
_atom_site_aniso_U_23
_atom_site_aniso_U_13
_atom_site_aniso_U_12
Ge1 0.0193(2) 0.0140(2) 0.0176(2) 0.00006(19) -0.00092(19) -0.00004(19)
Ge2 0.0212(2) 0.0143(2) 0.0178(2) 0.00228(19) -0.0002(2) 0.00110(19)
Ge3 0.0139(2) 0.0155(2) 0.0150(2) -0.00002(18) 0.00066(18) 0.00020(18)
Ge4 0.0144(2) 0.0157(2) 0.0153(2) 0.00215(19) -0.00050(18) 0.00042(18)
P1 0.0216(6) 0.0151(5) 0.0185(6) 0.0010(5) -0.0017(5) 0.0014(5)
P2 0.0179(6) 0.0133(5) 0.0170(6) 0.0011(4) -0.0021(5) -0.0017(4)
P3 0.0234(6) 0.0159(6) 0.0185(6) 0.0011(5) 0.0007(5) 0.0010(5)
P4 0.0169(6) 0.0140(5) 0.0176(6) 0.0001(4) 0.0018(4) -0.0019(5)
P5 0.0190(6) 0.0158(5) 0.0177(6) 0.0007(5) 0.0015(5) 0.0008(5)
P6 0.0122(5) 0.0151(6) 0.0192(6) -0.0002(4) -0.0004(4) 0.0028(4)
P7 0.0126(6) 0.0144(5) 0.0147(5) 0.0011(4) 0.0017(4) 0.0009(4)
P8 0.0157(6) 0.0150(5) 0.0171(6) 0.0009(5) 0.0007(5) -0.0006(4)
Si1 0.0283(7) 0.0218(7) 0.0257(8) -0.0046(6) 0.0035(6) 0.0034(6)
Si2 0.0253(7) 0.0216(7) 0.0257(7) 0.0048(6) -0.0068(6) 0.0001(6)
Si3 0.0177(7) 0.0218(7) 0.0305(8) 0.0026(6) -0.0029(5) -0.0025(5)
Si4 0.0275(8) 0.0294(8) 0.0241(7) -0.0063(6) -0.0069(6) 0.0000(6)
Si5 0.0283(8) 0.0197(7) 0.0267(7) -0.0041(6) 0.0081(6) -0.0011(6)
Si6 0.0331(8) 0.0328(8) 0.0238(8) 0.0044(6) 0.0000(6) 0.0119(7)
Si7 0.0419(9) 0.0277(8) 0.0251(8) 0.0068(6) 0.0134(6) 0.0040(7)
Si8 0.0193(7) 0.0203(7) 0.0430(9) 0.0012(6) 0.0073(6) -0.0038(5)
Si9 0.0255(7) 0.0221(7) 0.0199(7) 0.0048(6) 0.0018(6) 0.0004(5)
Si10 0.0238(7) 0.0182(6) 0.0212(7) -0.0006(5) -0.0054(5) 0.0009(5)
Si11 0.0252(8) 0.0377(9) 0.0294(8) 0.0117(7) -0.0105(6) 0.0025(7)
Si12 0.0141(6) 0.0197(7) 0.0383(8) -0.0018(6) -0.0056(5) 0.0019(5)
Si13 0.0137(7) 0.0215(7) 0.0455(9) -0.0057(6) 0.0102(6) -0.0006(5)
Si14 0.0348(8) 0.0351(9) 0.0220(7) -0.0079(6) 0.0125(6) -0.0038(7)
Si15 0.0244(7) 0.0277(7) 0.0212(7) -0.0032(6) 0.0003(6) -0.0084(6)
Si16 0.0238(7) 0.0187(6) 0.0241(7) 0.0024(5) 0.0103(5) -0.0013(5)
O1 0.056(3) 0.052(3) 0.047(3) -0.005(2) -0.004(2) 0.013(2)
O2 0.037(2) 0.044(2) 0.040(2) -0.0027(19) -0.0034(18) 0.000(2)
C1 0.030(3) 0.013(2) 0.014(2) 0.0026(17) -0.0020(19) -0.0001(19)
C2 0.042(3) 0.032(3) 0.045(4) -0.006(3) 0.004(3) 0.007(3)
C3 0.050(4) 0.031(3) 0.022(3) -0.007(2) 0.001(2) 0.005(3)
C4 0.035(3) 0.020(3) 0.041(3) -0.002(2) 0.005(2) 0.000(2)
C5 0.046(4) 0.045(3) 0.024(3) -0.010(2) -0.015(2) 0.001(3)
C6 0.027(3) 0.054(4) 0.052(4) 0.007(3) -0.012(3) 0.002(3)
C7 0.053(4) 0.025(3) 0.036(3) 0.011(2) -0.016(3) 0.000(3)
C8 0.022(2) 0.016(2) 0.030(3) -0.0028(19) 0.0050(19) 0.0026(19)
C9 0.030(3) 0.020(2) 0.034(3) 0.001(2) -0.004(2) -0.002(2)
C10 0.032(3) 0.029(3) 0.059(4) -0.002(3) -0.010(3) -0.004(2)
C11 0.034(3) 0.024(3) 0.098(6) -0.001(3) 0.001(4) -0.010(3)
C12 0.040(4) 0.024(3) 0.063(4) 0.012(3) 0.014(3) -0.002(3)
C13 0.032(3) 0.024(3) 0.038(3) 0.010(2) 0.008(2) -0.002(2)
C14 0.022(2) 0.018(2) 0.019(2) 0.0017(18) -0.0079(18) -0.0032(19)
C15 0.029(3) 0.037(3) 0.045(3) 0.005(3) -0.007(2) -0.018(2)
C16 0.026(3) 0.037(3) 0.045(3) 0.007(3) -0.002(2) 0.009(2)
C17 0.019(3) 0.029(3) 0.046(3) -0.002(2) 0.005(2) 0.007(2)
C18 0.036(3) 0.049(4) 0.039(3) -0.017(3) -0.014(3) -0.005(3)
C19 0.048(4) 0.041(3) 0.028(3) 0.003(2) -0.005(3) -0.006(3)
C20 0.034(3) 0.044(3) 0.025(3) -0.015(2) -0.011(2) 0.001(3)
C21 0.019(2) 0.021(2) 0.022(2) 0.0039(19) 0.0034(18) 0.0032(19)
C22 0.030(3) 0.029(3) 0.024(3) 0.006(2) 0.004(2) 0.001(2)
C23 0.057(4) 0.049(4) 0.021(3) 0.002(3) 0.006(3) 0.008(3)
C24 0.065(4) 0.060(4) 0.023(3) 0.018(3) 0.017(3) 0.010(4)
C25 0.046(4) 0.031(3) 0.042(4) 0.019(3) 0.015(3) 0.008(3)
C26 0.024(3) 0.021(3) 0.036(3) 0.004(2) 0.008(2) 0.005(2)
C27 0.025(3) 0.019(2) 0.019(2) -0.0043(19) -0.0035(19) 0.002(2)
C28 0.037(3) 0.041(3) 0.046(4) -0.006(3) 0.014(3) 0.002(3)
C29 0.067(4) 0.033(3) 0.034(3) -0.010(3) 0.014(3) -0.003(3)
C30 0.051(4) 0.041(3) 0.025(3) 0.003(2) 0.008(3) -0.004(3)
C31 0.054(4) 0.051(4) 0.021(3) 0.008(3) 0.002(3) 0.022(3)
C32 0.044(4) 0.072(5) 0.032(3) 0.002(3) -0.007(3) 0.026(3)
C33 0.048(4) 0.024(3) 0.051(4) 0.016(3) 0.007(3) 0.010(3)
C34 0.025(3) 0.016(2) 0.036(3) -0.002(2) -0.001(2) 0.000(2)
C35 0.029(3) 0.027(3) 0.050(4) -0.001(2) 0.005(3) -0.001(2)
C36 0.041(4) 0.035(3) 0.078(5) 0.001(3) 0.021(3) -0.006(3)
C37 0.038(4) 0.030(3) 0.110(6) -0.008(4) 0.012(4) -0.015(3)
C38 0.051(4) 0.039(4) 0.078(5) -0.018(3) -0.005(4) -0.013(3)
C39 0.031(3) 0.034(3) 0.048(4) -0.013(3) 0.001(3) -0.003(2)
C40 0.021(2) 0.018(2) 0.024(2) 0.0007(19) 0.0048(19) -0.002(2)
C41 0.076(5) 0.049(4) 0.019(3) 0.001(3) 0.001(3) -0.005(3)
C42 0.060(4) 0.059(4) 0.048(4) 0.024(3) 0.029(3) 0.014(3)
C43 0.052(4) 0.052(4) 0.031(3) 0.016(3) 0.014(3) 0.017(3)
C44 0.036(3) 0.026(3) 0.047(4) 0.000(2) 0.009(3) 0.003(2)
C45 0.031(3) 0.035(3) 0.077(5) 0.011(3) 0.007(3) -0.008(3)
C46 0.025(3) 0.036(3) 0.044(4) -0.001(3) -0.001(2) 0.003(2)
C47 0.022(2) 0.018(2) 0.024(3) -0.0041(18) -0.0052(19) 0.0027(19)
C48 0.028(3) 0.023(3) 0.031(3) -0.001(2) -0.004(2) -0.005(2)
C49 0.036(3) 0.029(3) 0.034(3) -0.010(2) -0.010(2) -0.004(2)
C50 0.060(4) 0.040(4) 0.038(4) -0.016(3) -0.020(3) 0.006(3)
C51 0.054(4) 0.036(3) 0.022(3) 0.003(2) -0.009(2) -0.001(3)
C52 0.037(3) 0.025(3) 0.025(3) -0.005(2) -0.001(2) -0.002(2)
C53 0.013(2) 0.012(2) 0.020(2) -0.0032(17) 0.0003(17) -0.0011(17)
C54 0.052(4) 0.040(3) 0.019(3) 0.007(2) -0.002(2) -0.003(3)
C55 0.028(3) 0.042(3) 0.042(3) 0.015(3) 0.012(2) -0.004(2)
C56 0.034(3) 0.022(3) 0.035(3) 0.011(2) -0.006(2) 0.001(2)
C57 0.042(3) 0.035(3) 0.028(3) 0.008(2) -0.012(2) -0.004(3)
C58 0.059(4) 0.025(3) 0.029(3) -0.011(2) -0.013(3) 0.002(3)
C59 0.021(3) 0.035(3) 0.047(3) -0.006(3) -0.010(2) 0.001(2)
C60 0.020(2) 0.013(2) 0.040(3) 0.002(2) 0.009(2) 0.0021(18)
C61 0.039(3) 0.028(3) 0.048(4) -0.009(3) 0.016(3) 0.002(3)
C62 0.054(5) 0.027(3) 0.101(6) -0.012(4) 0.035(4) 0.010(3)
C63 0.033(4) 0.029(3) 0.123(7) 0.007(4) 0.019(4) 0.015(3)
C64 0.030(3) 0.030(3) 0.107(6) 0.012(4) -0.014(4) 0.008(3)
C65 0.030(3) 0.027(3) 0.056(4) 0.000(3) -0.008(3) 0.006(2)
C66 0.018(2) 0.017(2) 0.031(3) 0.002(2) -0.004(2) 0.0016(19)
C67 0.037(3) 0.076(5) 0.039(4) 0.034(3) -0.015(3) -0.015(3)
C68 0.031(3) 0.052(4) 0.043(4) 0.009(3) -0.016(3) 0.008(3)
C69 0.049(4) 0.065(4) 0.024(3) 0.006(3) -0.004(3) 0.010(3)
C70 0.028(3) 0.042(3) 0.051(4) 0.002(3) -0.002(3) 0.015(3)
C71 0.024(3) 0.029(3) 0.042(3) 0.005(2) 0.001(2) -0.004(2)
C72 0.042(3) 0.035(3) 0.046(4) -0.009(3) -0.001(3) -0.014(3)
C73 0.013(2) 0.024(3) 0.023(2) -0.0044(19) 0.0057(18) -0.0015(18)
C74 0.029(3) 0.027(3) 0.035(3) -0.006(2) 0.010(2) 0.000(2)
C75 0.046(4) 0.039(4) 0.057(4) -0.028(3) 0.024(3) -0.001(3)
C76 0.043(4) 0.058(4) 0.037(4) -0.022(3) 0.023(3) -0.022(3)
C77 0.037(3) 0.054(4) 0.018(3) -0.006(2) 0.006(2) -0.019(3)
C78 0.024(3) 0.032(3) 0.024(3) -0.005(2) 0.003(2) -0.009(2)
C79 0.015(2) 0.014(2) 0.029(3) -0.0035(19) 0.0068(18) -0.0003(18)
C80 0.021(3) 0.051(4) 0.131(7) -0.031(5) 0.005(4) 0.011(3)
C81 0.061(4) 0.049(4) 0.040(3) -0.003(3) 0.018(3) -0.031(3)
C82 0.013(2) 0.028(3) 0.046(3) -0.001(2) -0.006(2) -0.006(2)
C83 0.048(4) 0.060(4) 0.061(4) -0.033(4) 0.034(3) -0.013(3)
C84 0.046(4) 0.065(4) 0.027(3) -0.019(3) 0.009(3) -0.016(3)
C85 0.096(6) 0.057(4) 0.021(3) 0.002(3) 0.005(3) 0.007(4)
C86 0.016(2) 0.015(2) 0.020(2) 0.0024(18) -0.0052(17) -0.0029(18)
C87 0.015(2) 0.027(3) 0.028(3) 0.007(2) -0.0002(19) -0.003(2)
C88 0.030(3) 0.050(4) 0.021(3) 0.005(2) -0.002(2) -0.010(3)
C89 0.040(3) 0.046(4) 0.027(3) 0.021(3) -0.012(2) -0.008(3)
C90 0.026(3) 0.031(3) 0.048(4) 0.019(3) -0.014(2) -0.004(2)
C91 0.027(3) 0.018(2) 0.037(3) 0.004(2) -0.007(2) -0.003(2)
C92 0.010(2) 0.017(2) 0.026(3) 0.0022(18) -0.0002(18) 0.0004(17)
C93 0.041(3) 0.021(3) 0.028(3) -0.011(2) 0.010(2) -0.006(2)
C94 0.053(4) 0.042(3) 0.022(3) -0.005(2) -0.002(3) -0.007(3)
C95 0.028(3) 0.056(4) 0.036(3) 0.001(3) -0.008(2) -0.016(3)
C96 0.027(3) 0.042(3) 0.055(4) 0.003(3) 0.016(3) 0.003(3)
C97 0.040(3) 0.032(3) 0.020(3) -0.002(2) 0.016(2) 0.001(2)
C98 0.047(3) 0.023(3) 0.032(3) 0.007(2) 0.014(3) -0.001(2)
C99 0.014(2) 0.014(2) 0.035(3) -0.0003(19) 0.0006(19) -0.0001(18)
C100 0.029(3) 0.029(3) 0.036(3) 0.008(2) -0.006(2) 0.004(2)
C101 0.041(4) 0.039(3) 0.070(5) 0.027(3) -0.003(3) 0.018(3)
C102 0.036(4) 0.034(3) 0.093(6) 0.003(4) 0.013(4) 0.019(3)
C103 0.031(3) 0.037(3) 0.068(4) -0.006(3) 0.020(3) 0.012(3)
C104 0.027(3) 0.030(3) 0.037(3) 0.001(2) 0.013(2) 0.000(2)
C105 0.058(5) 0.115(7) 0.082(6) 0.015(6) 0.018(4) 0.021(5)
C106 0.058(4) 0.052(4) 0.071(5) 0.017(4) 0.014(4) 0.015(4)
C107 0.051(5) 0.091(6) 0.041(4) 0.006(4) 0.009(3) 0.024(4)
C108 0.104(7) 0.088(7) 0.113(8) 0.002(6) 0.008(6) 0.062(6)
C109 0.044(4) 0.059(4) 0.046(4) -0.003(3) -0.006(3) -0.005(3)
C110 0.048(4) 0.042(4) 0.039(3) 0.000(3) 0.003(3) -0.004(3)
C111 0.036(4) 0.066(4) 0.049(4) 0.004(3) 0.003(3) -0.004(3)
C112 0.059(5) 0.087(6) 0.060(5) 0.009(4) -0.001(4) -0.027(4)

loop_
_atom_type_symbol
_atom_type_description
_atom_type_scat_dispersion_real
_atom_type_scat_dispersion_imag
_atom_type_scat_source
C C 0.0033 0.0016 'International Tables Vol C Tables 4.2.6.8 and 6.1.1.4'
H H 0.0000 0.0000 'International Tables Vol C Tables 4.2.6.8 and 6.1.1.4'
O O 0.0106 0.0060 'International Tables Vol C Tables 4.2.6.8 and 6.1.1.4'
Si Si 0.0817 0.0704 'International Tables Vol C Tables 4.2.6.8 and 6.1.1.4'
Ge Ge 0.1547 1.8001 'International Tables Vol C Tables 4.2.6.8 and 6.1.1.4'
P P 0.1023 0.0942 'International Tables Vol C Tables 4.2.6.8 and 6.1.1.4'

loop_
_geom_angle_atom_site_label_1
_geom_angle_atom_site_label_2
_geom_angle_atom_site_label_3
_geom_angle
_geom_angle_site_symmetry_1
_geom_angle_site_symmetry_3
_geom_angle_publ_flag
P1 Ge1 P2 96.86(4) . . ?
P1 Ge1 P4 107.65(4) . . ?
P2 Ge1 P4 80.62(4) . . ?
P2 Ge2 P3 104.89(4) . . ?
P2 Ge2 P4 80.44(4) . . ?
P3 Ge2 P4 99.54(4) . . ?
P6 Ge3 P7 80.44(4) . . ?
P6 Ge3 P8 104.91(4) . . ?
P7 Ge3 P8 97.96(4) . . ?
P5 Ge4 P6 98.97(4) . . ?
P5 Ge4 P7 106.60(4) . . ?
P6 Ge4 P7 80.60(4) . . ?
Ge1 P1 C1 103.24(14) . . ?
Ge1 P1 C8 100.09(16) . . ?
C1 P1 C8 103.7(2) . . ?
Ge1 P2 Ge2 90.78(4) . . ?
Ge1 P2 C14 114.32(15) . . ?
Ge1 P2 C21 111.00(15) . . ?
Ge2 P2 C14 112.22(15) . . ?
Ge2 P2 C21 123.23(16) . . ?
C14 P2 C21 105.2(2) . . ?
Ge2 P3 C27 101.11(15) . . ?
Ge2 P3 C34 100.75(16) . . ?
C27 P3 C34 105.4(2) . . ?
Ge1 P4 Ge2 90.95(4) . . ?
Ge1 P4 C40 109.14(16) . . ?
Ge1 P4 C47 124.63(15) . . ?
Ge2 P4 C40 115.20(15) . . ?
Ge2 P4 C47 113.07(15) . . ?
C40 P4 C47 104.1(2) . . ?
Ge4 P5 C53 101.59(14) . . ?
Ge4 P5 C60 100.66(17) . . ?
C53 P5 C60 104.6(2) . . ?
Ge3 P6 Ge4 90.80(4) . . ?
Ge3 P6 C66 110.20(16) . . ?
Ge3 P6 C73 123.91(15) . . ?
Ge4 P6 C66 114.78(15) . . ?
Ge4 P6 C73 112.42(15) . . ?
C66 P6 C73 104.8(2) . . ?
Ge3 P7 Ge4 90.89(4) . . ?
Ge3 P7 C79 115.13(15) . . ?
Ge3 P7 C86 112.15(14) . . ?
Ge4 P7 C79 110.37(15) . . ?
Ge4 P7 C86 123.64(15) . . ?
C79 P7 C86 104.8(2) . . ?
Ge3 P8 C92 103.16(15) . . ?
Ge3 P8 C99 101.01(16) . . ?
C92 P8 C99 103.7(2) . . ?
C1 Si1 C2 108.4(2) . . ?
C1 Si1 C3 113.1(2) . . ?
C1 Si1 C4 115.2(2) . . ?
C2 Si1 C3 105.1(3) . . ?
C2 Si1 C4 106.9(3) . . ?
C3 Si1 C4 107.5(3) . . ?
C1 Si2 C5 112.8(2) . . ?
C1 Si2 C6 111.0(2) . . ?
C1 Si2 C7 112.5(2) . . ?
C5 Si2 C6 105.8(3) . . ?
C5 Si2 C7 106.8(3) . . ?
C6 Si2 C7 107.6(3) . . ?
C14 Si3 C15 107.7(2) . . ?
C14 Si3 C16 111.4(2) . . ?
C14 Si3 C17 116.1(2) . . ?
C15 Si3 C16 111.0(3) . . ?
C15 Si3 C17 105.9(3) . . ?
C16 Si3 C17 104.7(2) . . ?
C14 Si4 C18 108.3(2) . . ?
C14 Si4 C19 114.5(2) . . ?
C14 Si4 C20 113.7(2) . . ?
C18 Si4 C19 108.6(3) . . ?
C18 Si4 C20 103.2(2) . . ?
C19 Si4 C20 107.9(3) . . ?
C27 Si5 C28 109.2(2) . . ?
C27 Si5 C29 111.4(2) . . ?
C27 Si5 C30 113.1(2) . . ?
C28 Si5 C29 108.7(3) . . ?
C28 Si5 C30 109.2(3) . . ?
C29 Si5 C30 105.0(3) . . ?
C27 Si6 C31 111.2(2) . . ?
C27 Si6 C32 109.4(3) . . ?
C27 Si6 C33 114.8(2) . . ?
C31 Si6 C32 106.3(3) . . ?
C31 Si6 C33 108.2(3) . . ?
C32 Si6 C33 106.5(3) . . ?
C40 Si7 C41 114.0(2) . . ?
C40 Si7 C42 108.7(3) . . ?
C40 Si7 C43 113.1(2) . . ?
C41 Si7 C42 108.5(3) . . ?
C41 Si7 C43 107.4(3) . . ?
C42 Si7 C43 104.6(3) . . ?
C40 Si8 C44 110.5(2) . . ?
C40 Si8 C45 109.4(2) . . ?
C40 Si8 C46 114.4(2) . . ?
C44 Si8 C45 111.8(3) . . ?
C44 Si8 C46 106.4(3) . . ?
C45 Si8 C46 104.1(3) . . ?
C53 Si9 C54 112.4(2) . . ?
C53 Si9 C55 109.0(2) . . ?
C53 Si9 C56 114.8(2) . . ?
C54 Si9 C55 105.6(3) . . ?
C54 Si9 C56 107.5(3) . . ?
C55 Si9 C56 107.1(3) . . ?
C53 Si10 C57 112.0(2) . . ?
C53 Si10 C58 112.0(2) . . ?
C53 Si10 C59 109.6(2) . . ?
C57 Si10 C58 107.1(3) . . ?
C57 Si10 C59 107.6(3) . . ?
C58 Si10 C59 108.4(3) . . ?
C66 Si11 C67 113.2(2) . . ?
C66 Si11 C68 108.3(2) . . ?
C66 Si11 C69 114.6(2) . . ?
C67 Si11 C68 104.3(3) . . ?
C67 Si11 C69 108.0(3) . . ?
C68 Si11 C69 107.9(3) . . ?
C66 Si12 C70 108.6(2) . . ?
C66 Si12 C71 115.3(2) . . ?
C66 Si12 C72 110.6(2) . . ?
C70 Si12 C71 104.6(3) . . ?
C70 Si12 C72 112.3(3) . . ?
C71 Si12 C72 105.5(3) . . ?
C79 Si13 C80 108.6(3) . . ?
C79 Si13 C81 109.9(3) . . ?
C79 Si13 C82 115.5(2) . . ?
C80 Si13 C81 111.6(3) . . ?
C80 Si13 C82 105.4(3) . . ?
C81 Si13 C82 105.8(3) . . ?
C79 Si14 C83 109.5(3) . . ?
C79 Si14 C84 112.4(2) . . ?
C79 Si14 C85 114.6(2) . . ?
C83 Si14 C84 104.2(3) . . ?
C83 Si14 C85 108.5(3) . . ?
C84 Si14 C85 107.2(3) . . ?
C92 Si15 C93 115.2(2) . . ?
C92 Si15 C94 112.3(2) . . ?
C92 Si15 C95 108.4(2) . . ?
C93 Si15 C94 107.8(3) . . ?
C93 Si15 C95 106.6(3) . . ?
C94 Si15 C95 106.0(3) . . ?
C92 Si16 C96 110.9(2) . . ?
C92 Si16 C97 112.9(2) . . ?
C92 Si16 C98 111.6(2) . . ?
C96 Si16 C97 106.7(3) . . ?
C96 Si16 C98 107.8(3) . . ?
C97 Si16 C98 106.7(3) . . ?
C106 O1 C107 113.9(6) . . ?
C110 O2 C111 112.6(5) . . ?
P1 C1 Si1 120.6(2) . . ?
P1 C1 Si2 108.1(2) . . ?
P1 C1 H1A 103.4 . . ?
Si1 C1 Si2 115.6(2) . . ?
Si1 C1 H1A 103.4 . . ?
Si2 C1 H1A 103.4 . . ?
Si1 C2 H2A 109.5 . . ?
Si1 C2 H2B 109.5 . . ?
Si1 C2 H2C 109.5 . . ?
H2A C2 H2B 109.5 . . ?
H2A C2 H2C 109.5 . . ?
H2B C2 H2C 109.5 . . ?
Si1 C3 H3A 109.5 . . ?
Si1 C3 H3B 109.5 . . ?
Si1 C3 H3C 109.5 . . ?
H3A C3 H3B 109.5 . . ?
H3A C3 H3C 109.5 . . ?
H3B C3 H3C 109.5 . . ?
Si1 C4 H4A 109.5 . . ?
Si1 C4 H4B 109.5 . . ?
Si1 C4 H4C 109.5 . . ?
H4A C4 H4B 109.5 . . ?
H4A C4 H4C 109.5 . . ?
H4B C4 H4C 109.5 . . ?
Si2 C5 H5A 109.5 . . ?
Si2 C5 H5B 109.5 . . ?
Si2 C5 H5C 109.5 . . ?
H5A C5 H5B 109.5 . . ?
H5A C5 H5C 109.5 . . ?
H5B C5 H5C 109.5 . . ?
Si2 C6 H6A 109.5 . . ?
Si2 C6 H6B 109.5 . . ?
Si2 C6 H6C 109.5 . . ?
H6A C6 H6B 109.5 . . ?
H6A C6 H6C 109.5 . . ?
H6B C6 H6C 109.5 . . ?
Si2 C7 H7A 109.5 . . ?
Si2 C7 H7B 109.5 . . ?
Si2 C7 H7C 109.5 . . ?
H7A C7 H7B 109.5 . . ?
H7A C7 H7C 109.5 . . ?
H7B C7 H7C 109.5 . . ?
P1 C8 C9 124.5(4) . . ?
P1 C8 C13 117.4(4) . . ?
C9 C8 C13 118.0(5) . . ?
C8 C9 H9A 119.4 . . ?
C8 C9 C10 121.2(5) . . ?
H9A C9 C10 119.4 . . ?
C9 C10 H10A 120.1 . . ?
C9 C10 C11 119.8(6) . . ?
H10A C10 C11 120.1 . . ?
C10 C11 H11A 120.0 . . ?
C10 C11 C12 119.9(5) . . ?
H11A C11 C12 120.0 . . ?
C11 C12 H12A 119.9 . . ?
C11 C12 C13 120.2(5) . . ?
H12A C12 C13 119.9 . . ?
C8 C13 C12 120.9(5) . . ?
C8 C13 H13A 119.6 . . ?
C12 C13 H13A 119.6 . . ?
P2 C14 Si3 113.6(2) . . ?
P2 C14 Si4 118.9(2) . . ?
P2 C14 H14A 103.0 . . ?
Si3 C14 Si4 112.8(2) . . ?
Si3 C14 H14A 103.0 . . ?
Si4 C14 H14A 103.0 . . ?
Si3 C15 H15A 109.5 . . ?
Si3 C15 H15B 109.5 . . ?
Si3 C15 H15C 109.5 . . ?
H15A C15 H15B 109.5 . . ?
H15A C15 H15C 109.5 . . ?
H15B C15 H15C 109.5 . . ?
Si3 C16 H16A 109.5 . . ?
Si3 C16 H16B 109.5 . . ?
Si3 C16 H16C 109.5 . . ?
H16A C16 H16B 109.5 . . ?
H16A C16 H16C 109.5 . . ?
H16B C16 H16C 109.5 . . ?
Si3 C17 H17A 109.5 . . ?
Si3 C17 H17B 109.5 . . ?
Si3 C17 H17C 109.5 . . ?
H17A C17 H17B 109.5 . . ?
H17A C17 H17C 109.5 . . ?
H17B C17 H17C 109.5 . . ?
Si4 C18 H18A 109.5 . . ?
Si4 C18 H18B 109.5 . . ?
Si4 C18 H18C 109.5 . . ?
H18A C18 H18B 109.5 . . ?
H18A C18 H18C 109.5 . . ?
H18B C18 H18C 109.5 . . ?
Si4 C19 H19A 109.5 . . ?
Si4 C19 H19B 109.5 . . ?
Si4 C19 H19C 109.5 . . ?
H19A C19 H19B 109.5 . . ?
H19A C19 H19C 109.5 . . ?
H19B C19 H19C 109.5 . . ?
Si4 C20 H20A 109.5 . . ?
Si4 C20 H20B 109.5 . . ?
Si4 C20 H20C 109.5 . . ?
H20A C20 H20B 109.5 . . ?
H20A C20 H20C 109.5 . . ?
H20B C20 H20C 109.5 . . ?
P2 C21 C22 120.1(4) . . ?
P2 C21 C26 121.9(4) . . ?
C22 C21 C26 117.9(4) . . ?
C21 C22 H22A 119.2 . . ?
C21 C22 C23 121.6(5) . . ?
H22A C22 C23 119.2 . . ?
C22 C23 H23A 120.1 . . ?
C22 C23 C24 119.9(6) . . ?
H23A C23 C24 120.1 . . ?
C23 C24 H24A 120.4 . . ?
C23 C24 C25 119.1(5) . . ?
H24A C24 C25 120.4 . . ?
C24 C25 H25A 119.5 . . ?
C24 C25 C26 121.1(5) . . ?
H25A C25 C26 119.5 . . ?
C21 C26 C25 120.3(5) . . ?
C21 C26 H26A 119.9 . . ?
C25 C26 H26A 119.9 . . ?
P3 C27 Si5 110.4(2) . . ?
P3 C27 Si6 120.0(3) . . ?
P3 C27 H27A 103.1 . . ?
Si5 C27 Si6 114.5(2) . . ?
Si5 C27 H27A 103.1 . . ?
Si6 C27 H27A 103.1 . . ?
Si5 C28 H28A 109.5 . . ?
Si5 C28 H28B 109.5 . . ?
Si5 C28 H28C 109.5 . . ?
H28A C28 H28B 109.5 . . ?
H28A C28 H28C 109.5 . . ?
H28B C28 H28C 109.5 . . ?
Si5 C29 H29A 109.5 . . ?
Si5 C29 H29B 109.5 . . ?
Si5 C29 H29C 109.5 . . ?
H29A C29 H29B 109.5 . . ?
H29A C29 H29C 109.5 . . ?
H29B C29 H29C 109.5 . . ?
Si5 C30 H30A 109.5 . . ?
Si5 C30 H30B 109.5 . . ?
Si5 C30 H30C 109.5 . . ?
H30A C30 H30B 109.5 . . ?
H30A C30 H30C 109.5 . . ?
H30B C30 H30C 109.5 . . ?
Si6 C31 H31A 109.5 . . ?
Si6 C31 H31B 109.5 . . ?
Si6 C31 H31C 109.5 . . ?
H31A C31 H31B 109.5 . . ?
H31A C31 H31C 109.5 . . ?
H31B C31 H31C 109.5 . . ?
Si6 C32 H32A 109.5 . . ?
Si6 C32 H32B 109.5 . . ?
Si6 C32 H32C 109.5 . . ?
H32A C32 H32B 109.5 . . ?
H32A C32 H32C 109.5 . . ?
H32B C32 H32C 109.5 . . ?
Si6 C33 H33A 109.5 . . ?
Si6 C33 H33B 109.5 . . ?
Si6 C33 H33C 109.5 . . ?
H33A C33 H33B 109.5 . . ?
H33A C33 H33C 109.5 . . ?
H33B C33 H33C 109.5 . . ?
P3 C34 C35 125.2(4) . . ?
P3 C34 C39 116.3(4) . . ?
C35 C34 C39 118.4(5) . . ?
C34 C35 H35A 119.3 . . ?
C34 C35 C36 121.4(6) . . ?
H35A C35 C36 119.3 . . ?
C35 C36 H36A 120.5 . . ?
C35 C36 C37 119.1(6) . . ?
H36A C36 C37 120.5 . . ?
C36 C37 H37A 119.5 . . ?
C36 C37 C38 121.0(6) . . ?
H37A C37 C38 119.5 . . ?
C37 C38 H38A 120.4 . . ?
C37 C38 C39 119.1(6) . . ?
H38A C38 C39 120.4 . . ?
C34 C39 C38 121.0(6) . . ?
C34 C39 H39A 119.5 . . ?
C38 C39 H39A 119.5 . . ?
P4 C40 Si7 118.5(2) . . ?
P4 C40 Si8 111.3(2) . . ?
P4 C40 H40A 103.8 . . ?
Si7 C40 Si8 113.7(2) . . ?
Si7 C40 H40A 103.8 . . ?
Si8 C40 H40A 103.8 . . ?
Si7 C41 H41A 109.5 . . ?
Si7 C41 H41B 109.5 . . ?
Si7 C41 H41C 109.5 . . ?
H41A C41 H41B 109.5 . . ?
H41A C41 H41C 109.5 . . ?
H41B C41 H41C 109.5 . . ?
Si7 C42 H42A 109.5 . . ?
Si7 C42 H42B 109.5 . . ?
Si7 C42 H42C 109.5 . . ?
H42A C42 H42B 109.5 . . ?
H42A C42 H42C 109.5 . . ?
H42B C42 H42C 109.5 . . ?
Si7 C43 H43A 109.5 . . ?
Si7 C43 H43B 109.5 . . ?
Si7 C43 H43C 109.5 . . ?
H43A C43 H43B 109.5 . . ?
H43A C43 H43C 109.5 . . ?
H43B C43 H43C 109.5 . . ?
Si8 C44 H44A 109.5 . . ?
Si8 C44 H44B 109.5 . . ?
Si8 C44 H44C 109.5 . . ?
H44A C44 H44B 109.5 . . ?
H44A C44 H44C 109.5 . . ?
H44B C44 H44C 109.5 . . ?
Si8 C45 H45A 109.5 . . ?
Si8 C45 H45B 109.5 . . ?
Si8 C45 H45C 109.5 . . ?
H45A C45 H45B 109.5 . . ?
H45A C45 H45C 109.5 . . ?
H45B C45 H45C 109.5 . . ?
Si8 C46 H46A 109.5 . . ?
Si8 C46 H46B 109.5 . . ?
Si8 C46 H46C 109.5 . . ?
H46A C46 H46B 109.5 . . ?
H46A C46 H46C 109.5 . . ?
H46B C46 H46C 109.5 . . ?
P4 C47 C48 121.0(4) . . ?
P4 C47 C52 120.2(4) . . ?
C48 C47 C52 118.8(4) . . ?
C47 C48 H48A 119.8 . . ?
C47 C48 C49 120.3(5) . . ?
H48A C48 C49 119.8 . . ?
C48 C49 H49A 119.7 . . ?
C48 C49 C50 120.6(5) . . ?
H49A C49 C50 119.7 . . ?
C49 C50 H50A 120.4 . . ?
C49 C50 C51 119.2(5) . . ?
H50A C50 C51 120.4 . . ?
C50 C51 H51A 119.9 . . ?
C50 C51 C52 120.2(5) . . ?
H51A C51 C52 119.9 . . ?
C47 C52 C51 120.9(5) . . ?
C47 C52 H52A 119.6 . . ?
C51 C52 H52A 119.6 . . ?
P5 C53 Si9 120.8(2) . . ?
P5 C53 Si10 109.9(2) . . ?
P5 C53 H53A 103.1 . . ?
Si9 C53 Si10 114.2(2) . . ?
Si9 C53 H53A 103.1 . . ?
Si10 C53 H53A 103.1 . . ?
Si9 C54 H54A 109.5 . . ?
Si9 C54 H54B 109.5 . . ?
Si9 C54 H54C 109.5 . . ?
H54A C54 H54B 109.5 . . ?
H54A C54 H54C 109.5 . . ?
H54B C54 H54C 109.5 . . ?
Si9 C55 H55A 109.5 . . ?
Si9 C55 H55B 109.5 . . ?
Si9 C55 H55C 109.5 . . ?
H55A C55 H55B 109.5 . . ?
H55A C55 H55C 109.5 . . ?
H55B C55 H55C 109.5 . . ?
Si9 C56 H56A 109.5 . . ?
Si9 C56 H56B 109.5 . . ?
Si9 C56 H56C 109.5 . . ?
H56A C56 H56B 109.5 . . ?
H56A C56 H56C 109.5 . . ?
H56B C56 H56C 109.5 . . ?
Si10 C57 H57A 109.5 . . ?
Si10 C57 H57B 109.5 . . ?
Si10 C57 H57C 109.5 . . ?
H57A C57 H57B 109.5 . . ?
H57A C57 H57C 109.5 . . ?
H57B C57 H57C 109.5 . . ?
Si10 C58 H58A 109.5 . . ?
Si10 C58 H58B 109.5 . . ?
Si10 C58 H58C 109.5 . . ?
H58A C58 H58B 109.5 . . ?
H58A C58 H58C 109.5 . . ?
H58B C58 H58C 109.5 . . ?
Si10 C59 H59A 109.5 . . ?
Si10 C59 H59B 109.5 . . ?
Si10 C59 H59C 109.5 . . ?
H59A C59 H59B 109.5 . . ?
H59A C59 H59C 109.5 . . ?
H59B C59 H59C 109.5 . . ?
P5 C60 C61 116.4(4) . . ?
P5 C60 C65 125.4(4) . . ?
C61 C60 C65 117.8(5) . . ?
C60 C61 H61A 120.0 . . ?
C60 C61 C62 120.0(6) . . ?
H61A C61 C62 120.0 . . ?
C61 C62 H62A 119.5 . . ?
C61 C62 C63 121.0(7) . . ?
H62A C62 C63 119.5 . . ?
C62 C63 H63A 119.9 . . ?
C62 C63 C64 120.2(6) . . ?
H63A C63 C64 119.9 . . ?
C63 C64 H64A 120.4 . . ?
C63 C64 C65 119.1(6) . . ?
H64A C64 C65 120.4 . . ?
C60 C65 C64 121.9(6) . . ?
C60 C65 H65A 119.1 . . ?
C64 C65 H65A 119.1 . . ?
P6 C66 Si11 118.9(2) . . ?
P6 C66 Si12 112.3(2) . . ?
P6 C66 H66A 103.6 . . ?
Si11 C66 Si12 112.7(2) . . ?
Si11 C66 H66A 103.6 . . ?
Si12 C66 H66A 103.6 . . ?
Si11 C67 H67A 109.5 . . ?
Si11 C67 H67B 109.5 . . ?
Si11 C67 H67C 109.5 . . ?
H67A C67 H67B 109.5 . . ?
H67A C67 H67C 109.5 . . ?
H67B C67 H67C 109.5 . . ?
Si11 C68 H68A 109.5 . . ?
Si11 C68 H68B 109.5 . . ?
Si11 C68 H68C 109.5 . . ?
H68A C68 H68B 109.5 . . ?
H68A C68 H68C 109.5 . . ?
H68B C68 H68C 109.5 . . ?
Si11 C69 H69A 109.5 . . ?
Si11 C69 H69B 109.5 . . ?
Si11 C69 H69C 109.5 . . ?
H69A C69 H69B 109.5 . . ?
H69A C69 H69C 109.5 . . ?
H69B C69 H69C 109.5 . . ?
Si12 C70 H70A 109.5 . . ?
Si12 C70 H70B 109.5 . . ?
Si12 C70 H70C 109.5 . . ?
H70A C70 H70B 109.5 . . ?
H70A C70 H70C 109.5 . . ?
H70B C70 H70C 109.5 . . ?
Si12 C71 H71A 109.5 . . ?
Si12 C71 H71B 109.5 . . ?
Si12 C71 H71C 109.5 . . ?
H71A C71 H71B 109.5 . . ?
H71A C71 H71C 109.5 . . ?
H71B C71 H71C 109.5 . . ?
Si12 C72 H72A 109.5 . . ?
Si12 C72 H72B 109.5 . . ?
Si12 C72 H72C 109.5 . . ?
H72A C72 H72B 109.5 . . ?
H72A C72 H72C 109.5 . . ?
H72B C72 H72C 109.5 . . ?
P6 C73 C74 121.5(4) . . ?
P6 C73 C78 120.0(4) . . ?
C74 C73 C78 118.4(5) . . ?
C73 C74 H74A 119.9 . . ?
C73 C74 C75 120.2(5) . . ?
H74A C74 C75 119.9 . . ?
C74 C75 H75A 119.7 . . ?
C74 C75 C76 120.6(5) . . ?
H75A C75 C76 119.7 . . ?
C75 C76 H76A 119.9 . . ?
C75 C76 C77 120.2(5) . . ?
H76A C76 C77 119.9 . . ?
C76 C77 H77A 120.4 . . ?
C76 C77 C78 119.3(6) . . ?
H77A C77 C78 120.4 . . ?
C73 C78 C77 121.3(5) . . ?
C73 C78 H78A 119.3 . . ?
C77 C78 H78A 119.3 . . ?
P7 C79 Si13 111.4(2) . . ?
P7 C79 Si14 119.1(2) . . ?
P7 C79 H79A 103.5 . . ?
Si13 C79 Si14 113.6(2) . . ?
Si13 C79 H79A 103.5 . . ?
Si14 C79 H79A 103.5 . . ?
Si13 C80 H80A 109.5 . . ?
Si13 C80 H80B 109.5 . . ?
Si13 C80 H80C 109.5 . . ?
H80A C80 H80B 109.5 . . ?
H80A C80 H80C 109.5 . . ?
H80B C80 H80C 109.5 . . ?
Si13 C81 H81A 109.5 . . ?
Si13 C81 H81B 109.5 . . ?
Si13 C81 H81C 109.5 . . ?
H81A C81 H81B 109.5 . . ?
H81A C81 H81C 109.5 . . ?
H81B C81 H81C 109.5 . . ?
Si13 C82 H82A 109.5 . . ?
Si13 C82 H82B 109.5 . . ?
Si13 C82 H82C 109.5 . . ?
H82A C82 H82B 109.5 . . ?
H82A C82 H82C 109.5 . . ?
H82B C82 H82C 109.5 . . ?
Si14 C83 H83A 109.5 . . ?
Si14 C83 H83B 109.5 . . ?
Si14 C83 H83C 109.5 . . ?
H83A C83 H83B 109.5 . . ?
H83A C83 H83C 109.5 . . ?
H83B C83 H83C 109.5 . . ?
Si14 C84 H84A 109.5 . . ?
Si14 C84 H84B 109.5 . . ?
Si14 C84 H84C 109.5 . . ?
H84A C84 H84B 109.5 . . ?
H84A C84 H84C 109.5 . . ?
H84B C84 H84C 109.5 . . ?
Si14 C85 H85A 109.5 . . ?
Si14 C85 H85B 109.5 . . ?
Si14 C85 H85C 109.5 . . ?
H85A C85 H85B 109.5 . . ?
H85A C85 H85C 109.5 . . ?
H85B C85 H85C 109.5 . . ?
P7 C86 C87 119.6(3) . . ?
P7 C86 C91 121.9(4) . . ?
C87 C86 C91 118.4(4) . . ?
C86 C87 H87A 119.5 . . ?
C86 C87 C88 121.0(5) . . ?
H87A C87 C88 119.5 . . ?
C87 C88 H88A 120.6 . . ?
C87 C88 C89 118.8(5) . . ?
H88A C88 C89 120.6 . . ?
C88 C89 H89A 119.8 . . ?
C88 C89 C90 120.5(5) . . ?
H89A C89 C90 119.8 . . ?
C89 C90 H90A 120.0 . . ?
C89 C90 C91 119.9(5) . . ?
H90A C90 C91 120.0 . . ?
C86 C91 C90 121.4(5) . . ?
C86 C91 H91A 119.3 . . ?
C90 C91 H91A 119.3 . . ?
P8 C92 Si15 120.1(2) . . ?
P8 C92 Si16 109.1(2) . . ?
P8 C92 H92A 103.4 . . ?
Si15 C92 Si16 115.1(2) . . ?
Si15 C92 H92A 103.4 . . ?
Si16 C92 H92A 103.4 . . ?
Si15 C93 H93A 109.5 . . ?
Si15 C93 H93B 109.5 . . ?
Si15 C93 H93C 109.5 . . ?
H93A C93 H93B 109.5 . . ?
H93A C93 H93C 109.5 . . ?
H93B C93 H93C 109.5 . . ?
Si15 C94 H94A 109.5 . . ?
Si15 C94 H94B 109.5 . . ?
Si15 C94 H94C 109.5 . . ?
H94A C94 H94B 109.5 . . ?
H94A C94 H94C 109.5 . . ?
H94B C94 H94C 109.5 . . ?
Si15 C95 H95A 109.5 . . ?
Si15 C95 H95B 109.5 . . ?
Si15 C95 H95C 109.5 . . ?
H95A C95 H95B 109.5 . . ?
H95A C95 H95C 109.5 . . ?
H95B C95 H95C 109.5 . . ?
Si16 C96 H96A 109.5 . . ?
Si16 C96 H96B 109.5 . . ?
Si16 C96 H96C 109.5 . . ?
H96A C96 H96B 109.5 . . ?
H96A C96 H96C 109.5 . . ?
H96B C96 H96C 109.5 . . ?
Si16 C97 H97A 109.5 . . ?
Si16 C97 H97B 109.5 . . ?
Si16 C97 H97C 109.5 . . ?
H97A C97 H97B 109.5 . . ?
H97A C97 H97C 109.5 . . ?
H97B C97 H97C 109.5 . . ?
Si16 C98 H98A 109.5 . . ?
Si16 C98 H98B 109.5 . . ?
Si16 C98 H98C 109.5 . . ?
H98A C98 H98B 109.5 . . ?
H98A C98 H98C 109.5 . . ?
H98B C98 H98C 109.5 . . ?
P8 C99 C100 116.3(4) . . ?
P8 C99 C104 125.9(4) . . ?
C100 C99 C104 117.7(5) . . ?
C99 C100 H10B 119.6 . . ?
C99 C100 C101 120.8(5) . . ?
H10B C100 C101 119.6 . . ?
C100 C101 H10C 119.9 . . ?
C100 C101 C102 120.3(6) . . ?
H10C C101 C102 119.9 . . ?
C101 C102 H10D 120.0 . . ?
C101 C102 C103 120.1(5) . . ?
H10D C102 C103 120.0 . . ?
C102 C103 H10E 120.3 . . ?
C102 C103 C104 119.4(6) . . ?
H10E C103 C104 120.3 . . ?
C99 C104 C103 121.6(5) . . ?
C99 C104 H10F 119.2 . . ?
C103 C104 H10F 119.2 . . ?
H10G C105 H10H 109.5 . . ?
H10G C105 H10I 109.5 . . ?
H10G C105 C106 109.5 . . ?
H10H C105 H10I 109.5 . . ?
H10H C105 C106 109.5 . . ?
H10I C105 C106 109.5 . . ?
O1 C106 C105 110.7(7) . . ?
O1 C106 H10J 109.5 . . ?
O1 C106 H10K 109.5 . . ?
C105 C106 H10J 109.5 . . ?
C105 C106 H10K 109.5 . . ?
H10J C106 H10K 108.1 . . ?
O1 C107 H10L 109.7 . . ?
O1 C107 H10M 109.7 . . ?
O1 C107 C108 110.0(7) . . ?
H10L C107 H10M 108.2 . . ?
H10L C107 C108 109.7 . . ?
H10M C107 C108 109.7 . . ?
C107 C108 H10N 109.5 . . ?
C107 C108 H10O 109.5 . . ?
C107 C108 H10P 109.5 . . ?
H10N C108 H10O 109.5 . . ?
H10N C108 H10P 109.5 . . ?
H10O C108 H10P 109.5 . . ?
H10Q C109 H10R 109.5 . . ?
H10Q C109 H10S 109.5 . . ?
H10Q C109 C110 109.5 . . ?
H10R C109 H10S 109.5 . . ?
H10R C109 C110 109.5 . . ?
H10S C109 C110 109.5 . . ?
O2 C110 C109 108.3(5) . . ?
O2 C110 H11B 110.0 . . ?
O2 C110 H11C 110.0 . . ?
C109 C110 H11B 110.0 . . ?
C109 C110 H11C 110.0 . . ?
H11B C110 H11C 108.4 . . ?
O2 C111 H11D 110.1 . . ?
O2 C111 H11F 110.1 . . ?
O2 C111 C112 108.0(6) . . ?
H11D C111 H11F 108.4 . . ?
H11D C111 C112 110.1 . . ?
H11F C111 C112 110.1 . . ?
C111 C112 H11E 109.5 . . ?
C111 C112 H11I 109.5 . . ?
C111 C112 H11G 109.5 . . ?
H11E C112 H11I 109.5 . . ?
H11E C112 H11G 109.5 . . ?
H11I C112 H11G 109.5 . . ?

loop_
_geom_bond_atom_site_label_1
_geom_bond_atom_site_label_2
_geom_bond_distance
_geom_bond_site_symmetry_2
_geom_bond_publ_flag
Ge1 P1 2.4151(13) . ?
Ge1 P2 2.4362(13) . ?
Ge1 P4 2.4361(12) . ?
Ge2 P2 2.4442(12) . ?
Ge2 P3 2.4153(13) . ?
Ge2 P4 2.4369(13) . ?
Ge3 P6 2.4450(12) . ?
Ge3 P7 2.4379(12) . ?
Ge3 P8 2.4149(12) . ?
Ge4 P5 2.4135(13) . ?
Ge4 P6 2.4359(12) . ?
Ge4 P7 2.4389(12) . ?
P1 C1 1.897(5) . ?
P1 C8 1.847(5) . ?
P2 C14 1.853(4) . ?
P2 C21 1.824(5) . ?
P3 C27 1.896(5) . ?
P3 C34 1.854(5) . ?
P4 C40 1.853(5) . ?
P4 C47 1.833(5) . ?
P5 C53 1.891(4) . ?
P5 C60 1.841(5) . ?
P6 C66 1.850(5) . ?
P6 C73 1.839(5) . ?
P7 C79 1.858(4) . ?
P7 C86 1.835(4) . ?
P8 C92 1.902(4) . ?
P8 C99 1.845(5) . ?
Si1 C1 1.888(5) . ?
Si1 C2 1.882(5) . ?
Si1 C3 1.871(5) . ?
Si1 C4 1.870(5) . ?
Si2 C1 1.908(5) . ?
Si2 C5 1.865(6) . ?
Si2 C6 1.869(6) . ?
Si2 C7 1.872(5) . ?
Si3 C14 1.917(5) . ?
Si3 C15 1.867(5) . ?
Si3 C16 1.871(5) . ?
Si3 C17 1.871(6) . ?
Si4 C14 1.909(5) . ?
Si4 C18 1.882(5) . ?
Si4 C19 1.863(6) . ?
Si4 C20 1.876(5) . ?
Si5 C27 1.904(5) . ?
Si5 C28 1.879(6) . ?
Si5 C29 1.879(6) . ?
Si5 C30 1.872(6) . ?
Si6 C27 1.893(5) . ?
Si6 C31 1.880(6) . ?
Si6 C32 1.884(6) . ?
Si6 C33 1.875(6) . ?
Si7 C40 1.909(5) . ?
Si7 C41 1.858(6) . ?
Si7 C42 1.882(6) . ?
Si7 C43 1.864(6) . ?
Si8 C40 1.907(5) . ?
Si8 C44 1.869(5) . ?
Si8 C45 1.867(5) . ?
Si8 C46 1.869(6) . ?
Si9 C53 1.895(4) . ?
Si9 C54 1.876(5) . ?
Si9 C55 1.872(5) . ?
Si9 C56 1.876(5) . ?
Si10 C53 1.909(4) . ?
Si10 C57 1.848(5) . ?
Si10 C58 1.870(5) . ?
Si10 C59 1.877(5) . ?
Si11 C66 1.911(5) . ?
Si11 C67 1.873(6) . ?
Si11 C68 1.884(5) . ?
Si11 C69 1.857(6) . ?
Si12 C66 1.914(5) . ?
Si12 C70 1.875(5) . ?
Si12 C71 1.863(5) . ?
Si12 C72 1.869(5) . ?
Si13 C79 1.918(4) . ?
Si13 C80 1.867(6) . ?
Si13 C81 1.868(6) . ?
Si13 C82 1.857(5) . ?
Si14 C79 1.905(5) . ?
Si14 C83 1.880(6) . ?
Si14 C84 1.871(6) . ?
Si14 C85 1.873(7) . ?
Si15 C92 1.892(5) . ?
Si15 C93 1.874(5) . ?
Si15 C94 1.863(6) . ?
Si15 C95 1.878(5) . ?
Si16 C92 1.900(5) . ?
Si16 C96 1.877(5) . ?
Si16 C97 1.869(5) . ?
Si16 C98 1.880(5) . ?
O1 C106 1.395(8) . ?
O1 C107 1.397(8) . ?
O2 C110 1.404(7) . ?
O2 C111 1.430(7) . ?
C1 H1A 1.000 . ?
C2 H2A 0.980 . ?
C2 H2B 0.980 . ?
C2 H2C 0.980 . ?
C3 H3A 0.980 . ?
C3 H3B 0.980 . ?
C3 H3C 0.980 . ?
C4 H4A 0.980 . ?
C4 H4B 0.980 . ?
C4 H4C 0.980 . ?
C5 H5A 0.980 . ?
C5 H5B 0.980 . ?
C5 H5C 0.980 . ?
C6 H6A 0.980 . ?
C6 H6B 0.980 . ?
C6 H6C 0.980 . ?
C7 H7A 0.980 . ?
C7 H7B 0.980 . ?
C7 H7C 0.980 . ?
C8 C9 1.392(7) . ?
C8 C13 1.391(7) . ?
C9 H9A 0.950 . ?
C9 C10 1.397(7) . ?
C10 H10A 0.950 . ?
C10 C11 1.368(9) . ?
C11 H11A 0.950 . ?
C11 C12 1.388(9) . ?
C12 H12A 0.950 . ?
C12 C13 1.385(8) . ?
C13 H13A 0.950 . ?
C14 H14A 1.000 . ?
C15 H15A 0.980 . ?
C15 H15B 0.980 . ?
C15 H15C 0.980 . ?
C16 H16A 0.980 . ?
C16 H16B 0.980 . ?
C16 H16C 0.980 . ?
C17 H17A 0.980 . ?
C17 H17B 0.980 . ?
C17 H17C 0.980 . ?
C18 H18A 0.980 . ?
C18 H18B 0.980 . ?
C18 H18C 0.980 . ?
C19 H19A 0.980 . ?
C19 H19B 0.980 . ?
C19 H19C 0.980 . ?
C20 H20A 0.980 . ?
C20 H20B 0.980 . ?
C20 H20C 0.980 . ?
C21 C22 1.384(7) . ?
C21 C26 1.403(6) . ?
C22 H22A 0.950 . ?
C22 C23 1.385(7) . ?
C23 H23A 0.950 . ?
C23 C24 1.383(9) . ?
C24 H24A 0.950 . ?
C24 C25 1.382(9) . ?
C25 H25A 0.950 . ?
C25 C26 1.380(7) . ?
C26 H26A 0.950 . ?
C27 H27A 1.000 . ?
C28 H28A 0.980 . ?
C28 H28B 0.980 . ?
C28 H28C 0.980 . ?
C29 H29A 0.980 . ?
C29 H29B 0.980 . ?
C29 H29C 0.980 . ?
C30 H30A 0.980 . ?
C30 H30B 0.980 . ?
C30 H30C 0.980 . ?
C31 H31A 0.980 . ?
C31 H31B 0.980 . ?
C31 H31C 0.980 . ?
C32 H32A 0.980 . ?
C32 H32B 0.980 . ?
C32 H32C 0.980 . ?
C33 H33A 0.980 . ?
C33 H33B 0.980 . ?
C33 H33C 0.980 . ?
C34 C35 1.377(7) . ?
C34 C39 1.402(7) . ?
C35 H35A 0.950 . ?
C35 C36 1.394(8) . ?
C36 H36A 0.950 . ?
C36 C37 1.376(9) . ?
C37 H37A 0.950 . ?
C37 C38 1.386(10) . ?
C38 H38A 0.950 . ?
C38 C39 1.384(8) . ?
C39 H39A 0.950 . ?
C40 H40A 1.000 . ?
C41 H41A 0.980 . ?
C41 H41B 0.980 . ?
C41 H41C 0.980 . ?
C42 H42A 0.980 . ?
C42 H42B 0.980 . ?
C42 H42C 0.980 . ?
C43 H43A 0.980 . ?
C43 H43B 0.980 . ?
C43 H43C 0.980 . ?
C44 H44A 0.980 . ?
C44 H44B 0.980 . ?
C44 H44C 0.980 . ?
C45 H45A 0.980 . ?
C45 H45B 0.980 . ?
C45 H45C 0.980 . ?
C46 H46A 0.980 . ?
C46 H46B 0.980 . ?
C46 H46C 0.980 . ?
C47 C48 1.400(6) . ?
C47 C52 1.377(7) . ?
C48 H48A 0.950 . ?
C48 C49 1.380(7) . ?
C49 H49A 0.950 . ?
C49 C50 1.380(8) . ?
C50 H50A 0.950 . ?
C50 C51 1.393(8) . ?
C51 H51A 0.950 . ?
C51 C52 1.381(7) . ?
C52 H52A 0.950 . ?
C53 H53A 1.000 . ?
C54 H54A 0.980 . ?
C54 H54B 0.980 . ?
C54 H54C 0.980 . ?
C55 H55A 0.980 . ?
C55 H55B 0.980 . ?
C55 H55C 0.980 . ?
C56 H56A 0.980 . ?
C56 H56B 0.980 . ?
C56 H56C 0.980 . ?
C57 H57A 0.980 . ?
C57 H57B 0.980 . ?
C57 H57C 0.980 . ?
C58 H58A 0.980 . ?
C58 H58B 0.980 . ?
C58 H58C 0.980 . ?
C59 H59A 0.980 . ?
C59 H59B 0.980 . ?
C59 H59C 0.980 . ?
C60 C61 1.395(7) . ?
C60 C65 1.388(7) . ?
C61 H61A 0.950 . ?
C61 C62 1.400(8) . ?
C62 H62A 0.950 . ?
C62 C63 1.357(11) . ?
C63 H63A 0.950 . ?
C63 C64 1.384(10) . ?
C64 H64A 0.950 . ?
C64 C65 1.389(8) . ?
C65 H65A 0.950 . ?
C66 H66A 1.000 . ?
C67 H67A 0.980 . ?
C67 H67B 0.980 . ?
C67 H67C 0.980 . ?
C68 H68A 0.980 . ?
C68 H68B 0.980 . ?
C68 H68C 0.980 . ?
C69 H69A 0.980 . ?
C69 H69B 0.980 . ?
C69 H69C 0.980 . ?
C70 H70A 0.980 . ?
C70 H70B 0.980 . ?
C70 H70C 0.980 . ?
C71 H71A 0.980 . ?
C71 H71B 0.980 . ?
C71 H71C 0.980 . ?
C72 H72A 0.980 . ?
C72 H72B 0.980 . ?
C72 H72C 0.980 . ?
C73 C74 1.392(6) . ?
C73 C78 1.378(7) . ?
C74 H74A 0.950 . ?
C74 C75 1.392(8) . ?
C75 H75A 0.950 . ?
C75 C76 1.373(9) . ?
C76 H76A 0.950 . ?
C76 C77 1.369(8) . ?
C77 H77A 0.950 . ?
C77 C78 1.404(7) . ?
C78 H78A 0.950 . ?
C79 H79A 1.000 . ?
C80 H80A 0.980 . ?
C80 H80B 0.980 . ?
C80 H80C 0.980 . ?
C81 H81A 0.980 . ?
C81 H81B 0.980 . ?
C81 H81C 0.980 . ?
C82 H82A 0.980 . ?
C82 H82B 0.980 . ?
C82 H82C 0.980 . ?
C83 H83A 0.980 . ?
C83 H83B 0.980 . ?
C83 H83C 0.980 . ?
C84 H84A 0.980 . ?
C84 H84B 0.980 . ?
C84 H84C 0.980 . ?
C85 H85A 0.980 . ?
C85 H85B 0.980 . ?
C85 H85C 0.980 . ?
C86 C87 1.380(7) . ?
C86 C91 1.388(6) . ?
C87 H87A 0.950 . ?
C87 C88 1.393(7) . ?
C88 H88A 0.950 . ?
C88 C89 1.398(8) . ?
C89 H89A 0.950 . ?
C89 C90 1.362(8) . ?
C90 H90A 0.950 . ?
C90 C91 1.373(7) . ?
C91 H91A 0.950 . ?
C92 H92A 1.000 . ?
C93 H93A 0.980 . ?
C93 H93B 0.980 . ?
C93 H93C 0.980 . ?
C94 H94A 0.980 . ?
C94 H94B 0.980 . ?
C94 H94C 0.980 . ?
C95 H95A 0.980 . ?
C95 H95B 0.980 . ?
C95 H95C 0.980 . ?
C96 H96A 0.980 . ?
C96 H96B 0.980 . ?
C96 H96C 0.980 . ?
C97 H97A 0.980 . ?
C97 H97B 0.980 . ?
C97 H97C 0.980 . ?
C98 H98A 0.980 . ?
C98 H98B 0.980 . ?
C98 H98C 0.980 . ?
C99 C100 1.401(7) . ?
C99 C104 1.380(7) . ?
C100 H10B 0.9500 . ?
C100 C101 1.392(8) . ?
C101 H10C 0.950 . ?
C101 C102 1.369(9) . ?
C102 H10D 0.950 . ?
C102 C103 1.380(9) . ?
C103 H10E 0.950 . ?
C103 C104 1.400(7) . ?
C104 H10F 0.950 . ?
C105 H10G 0.980 . ?
C105 H10H 0.980 . ?
C105 H10I 0.980 . ?
C105 C106 1.449(10) . ?
C106 H10J 0.990 . ?
C106 H10K 0.990 . ?
C107 H10L 0.990 . ?
C107 H10M 0.990 . ?
C107 C108 1.487(10) . ?
C108 H10N 0.980 . ?
C108 H10O 0.980 . ?
C108 H10P 0.980 . ?
C109 H10Q 0.980 . ?
C109 H10R 0.980 . ?
C109 H10S 0.980 . ?
C109 C110 1.509(8) . ?
C110 H11B 0.990 . ?
C110 H11C 0.990 . ?
C111 H11D 0.990 . ?
C111 H11F 0.990 . ?
C111 C112 1.484(9) . ?
C112 H11E 0.980 . ?
C112 H11I 0.980 . ?
C112 H11G 0.980 . ?
